data_7117476
loop_
_publ_author_name
'Franziska Volcker'
'Felix M. Muck'
'Konstantinos D. Vogiatzis'
'Karin Fink'
'Peter W. Roesky'

_publ_section_title
;
 Bi- and trimetallic rare-earth-palladium complexes ligated by
 phosphinoamides
;
_journal_name_full Chem.Commun.
_journal_page_first 11761
_journal_paper_doi 10.1039/C5cc03944d
_journal_volume 51
_journal_year 2015
_chemical_formula_moiety 'C90.4 H97.8 Cl Li Lu N4 O4.6 P4 Pd, C4 H8 O'
_chemical_formula_sum 'C94.4 H105.8 Cl Li Lu N4 O5.6 P4 Pd'
_chemical_formula_weight 1833.66
_chemical_name_systematic
;
 ?
;
_space_group_crystal_system triclinic
_space_group_IT_number 2
_space_group_name_Hall '-P 1'
_space_group_name_H-M_alt 'P -1'
_symmetry_space_group_name_Hall '-P 1'
_symmetry_space_group_name_H-M 'P -1'
_atom_sites_solution_hydrogens geom
_atom_sites_solution_primary heavy
_audit_creation_date 2015-02-25
_audit_creation_method
;
Olex2 1.2
(compiled 2015.01.26 svn.r3150 for OlexSys, GUI svn.r4998)
;
_audit_update_record
;
2015-05-12 deposited with the CCDC.
2015-06-08 downloaded from the CCDC.
;
_cell_angle_alpha 88.38(3)
_cell_angle_beta 80.40(3)
_cell_angle_gamma 84.17(3)
_cell_formula_units_Z 2
_cell_length_a 13.414(3)
_cell_length_b 15.386(3)
_cell_length_c 22.048(4)
_cell_measurement_reflns_used 9426
_cell_measurement_temperature 200(2)
_cell_measurement_theta_max 27.20
_cell_measurement_theta_min 1.62
_cell_volume 4463.2(16)
_computing_cell_refinement 'STOE X-AREA, PLATON (A.L.Spek, 2005)'
_computing_data_collection 'STOE X-AREA'
_computing_data_reduction 'STOE X-RED, PLATON (A.L.Spek, 2005)'
_computing_molecular_graphics 'Diamond 2/3, Olex2 (Dolomanov et al., 2009)'
_computing_publication_material 'MS Word, Olex2 (Dolomanov et al., 2009)'
_computing_structure_refinement 'SHELXL-2014/7 (Sheldrick, 2014)'
_computing_structure_solution 'SHELXS-2014/7 (Sheldrick, 2014)'
_diffrn_ambient_temperature 200
_diffrn_detector 'image plate (34cm diameter)'
_diffrn_detector_area_resol_mean 6.67
_diffrn_detector_type 'STOE image plate'
_diffrn_measured_fraction_theta_full 0.971
_diffrn_measured_fraction_theta_max 0.952
_diffrn_measurement_details
;
 185 frames, detector distance = 100 mm
;
_diffrn_measurement_device 'two-circle goniometer'
_diffrn_measurement_device_type 'STOE IPDS 2'
_diffrn_measurement_method '\w scans'
_diffrn_radiation_collimation '0.5mm monocapillary'
_diffrn_radiation_monochromator 'plane graphite'
_diffrn_radiation_polarisn_norm 0
_diffrn_radiation_type MoK\a
_diffrn_radiation_wavelength 0.71073
_diffrn_reflns_av_R_equivalents 0.1767
_diffrn_reflns_av_unetI/netI 0.3488
_diffrn_reflns_Laue_measured_fraction_full 0.971
_diffrn_reflns_Laue_measured_fraction_max 0.952
_diffrn_reflns_limit_h_max 17
_diffrn_reflns_limit_h_min -18
_diffrn_reflns_limit_k_max 17
_diffrn_reflns_limit_k_min -21
_diffrn_reflns_limit_l_max 30
_diffrn_reflns_limit_l_min -30
_diffrn_reflns_number 43644
_diffrn_reflns_point_group_measured_fraction_full 0.971
_diffrn_reflns_point_group_measured_fraction_max 0.952
_diffrn_reflns_theta_full 25.242
_diffrn_reflns_theta_max 29.185
_diffrn_reflns_theta_min 1.618
_diffrn_source 'sealed tube, 12x0.4mm long-fine focus'
_diffrn_source_current 40
_diffrn_source_power 2.00
_diffrn_source_voltage 50
_exptl_absorpt_coefficient_mu 1.456
_exptl_absorpt_correction_T_max 0.9235
_exptl_absorpt_correction_T_min 0.7764
_exptl_absorpt_correction_type integration
_exptl_absorpt_process_details 'STOE X-RED & X-SHAPE'
_exptl_crystal_colour yellow
_exptl_crystal_colour_primary yellow
_exptl_crystal_density_diffrn 1.364
_exptl_crystal_description prism
_exptl_crystal_F_000 1884
_exptl_crystal_size_max 0.242
_exptl_crystal_size_mid 0.13
_exptl_crystal_size_min 0.052
_refine_diff_density_max 0.895
_refine_diff_density_min -0.985
_refine_diff_density_rms 0.138
_refine_ls_extinction_coef .
_refine_ls_extinction_method none
_refine_ls_goodness_of_fit_ref 0.831
_refine_ls_hydrogen_treatment constr
_refine_ls_matrix_type full
_refine_ls_number_parameters 1078
_refine_ls_number_reflns 23041
_refine_ls_number_restraints 280
_refine_ls_restrained_S_all 0.829
_refine_ls_R_factor_all 0.2260
_refine_ls_R_factor_gt 0.0855
_refine_ls_shift/su_max 0.001
_refine_ls_shift/su_mean 0.000
_refine_ls_structure_factor_coef Fsqd
_refine_ls_weighting_details
;
 w=1/[\s^2^(Fo^2^)]
 where P=(Fo^2^+2Fc^2^)/3
;
_refine_ls_weighting_scheme calc
_refine_ls_wR_factor_gt 0.1100
_refine_ls_wR_factor_ref 0.1476
_reflns_Friedel_coverage 0.000
_reflns_Friedel_fraction_full .
_reflns_Friedel_fraction_max .
_reflns_number_gt 8384
_reflns_number_total 23041
_reflns_threshold_expression 'I > 2\s(I)'
_cod_data_source_file c5cc03944d2.cif
_cod_data_source_block 1b1b`
_cod_original_formula_sum 'C94.40 H105.80 Cl Li Lu N4 O5.60 P4 Pd'
_cod_database_code 7117476
_shelxl_version_number 2013-2
_shelx_space_group_comment
;
The symmetry employed for this shelxl refinement is uniquely defined
by the following loop, which should always be used as a source of
symmetry information in preference to the above space-group names.
They are only intended as comments.
;
_olex2_refinement_description
;
1. Fixed Uiso
 At 1.2 times of:
  All C(H) groups, All C(H,H) groups, All C(H,H,H,H) groups, All N(H) groups
2. Restrained distances
 C95-C94
 1.25 with sigma of 0.02
 C83A-C82A
 1.45 with sigma of 0.02
 C94-C95
 1.3 with sigma of 0.02
 O2-C77
 1.4 with sigma of 0.02
 O2-C80
 1.4 with sigma of 0.02
 O3-C84A
 1.4 with sigma of 0.02
 O3-C81A
 1.4 with sigma of 0.02
 C77-C80
 2.2 with sigma of 0.04
3. Rigid bond restraints
 O4A, C85A, C87A, C88A
 with sigma for 1-2 distances of 0.01 and sigma for 1-3 distances of 0.01
 C86, O4B, C87B, C88B
 with sigma for 1-2 distances of 0.01 and sigma for 1-3 distances of 0.01
 C89B, C90B, C91B, C92B
 with sigma for 1-2 distances of 0.01 and sigma for 1-3 distances of 0.01
 O3, C81A, C84A, C83A, C82A
 with sigma for 1-2 distances of 0.01 and sigma for 1-3 distances of 0.01
 O2, C80, C77, C78, C79
 with sigma for 1-2 distances of 0.01 and sigma for 1-3 distances of 0.01
 C81B, C82B, C83B, C84B
 with sigma for 1-2 distances of 0.01 and sigma for 1-3 distances of 0.01
4. Uiso/Uaniso restraints and constraints
C91B \\sim C92B: within 1.7A with sigma of 0.04 and sigma for terminal atoms of
0.08
Uanis(Li1B) \\sim Ueq: with sigma of 0.01 and sigma for terminal atoms of 0.02
Uanis(Li4) \\sim Ueq: with sigma of 0.01 and sigma for terminal atoms of 0.02
Uanis(C85A) \\sim Ueq: with sigma of 0.001 and sigma for terminal atoms of 0.002
Uanis(C88A) \\sim Ueq: with sigma of 0.0001 and sigma for terminal atoms of
0.0002
Uanis(C87A) \\sim Ueq: with sigma of 0.00001 and sigma for terminal atoms of
0.00002
Uanis(O2) \\sim Ueq: with sigma of 0.01 and sigma for terminal atoms of 0.02
Uanis(C85B) \\sim Ueq: with sigma of 0.01 and sigma for terminal atoms of 0.02
Uanis(O4B) \\sim Ueq, Uanis(C88B) \\sim Ueq, Uanis(C87B) \\sim Ueq, Uanis(C86)
\\sim Ueq: with sigma of 0.001 and sigma for terminal atoms of 0.002
Uanis(C58) \\sim Ueq: with sigma of 0.01 and sigma for terminal atoms of 0.02
Uanis(C90B) \\sim Ueq, Uanis(C89B) \\sim Ueq, Uanis(C91B) \\sim Ueq: with sigma
of 0.001 and sigma for terminal atoms of 0.002
Uanis(C92B) \\sim Ueq: with sigma of 0.01 and sigma for terminal atoms of 0.02
Uanis(O5B) \\sim Ueq: with sigma of 0.01 and sigma for terminal atoms of 0.02
Uanis(O3) \\sim Ueq: with sigma of 0.001 and sigma for terminal atoms of 0.002
Uanis(C84A) \\sim Ueq: with sigma of 0.001 and sigma for terminal atoms of 0.002
Uanis(C83A) \\sim Ueq: with sigma of 0.001 and sigma for terminal atoms of 0.002
Uanis(C82A) \\sim Ueq: with sigma of 0.001 and sigma for terminal atoms of 0.002
Uanis(C81A) \\sim Ueq: with sigma of 0.001 and sigma for terminal atoms of 0.002
Uanis(C84B) \\sim Ueq: with sigma of 0.01 and sigma for terminal atoms of 0.02
Uanis(C83B) \\sim Ueq: with sigma of 0.01 and sigma for terminal atoms of 0.02
Uanis(C82B) \\sim Ueq: with sigma of 0.01 and sigma for terminal atoms of 0.02
Uanis(C81B) \\sim Ueq: with sigma of 0.01 and sigma for terminal atoms of 0.02
Uanis(C77) \\sim Ueq, Uanis(C78) \\sim Ueq, Uanis(C79) \\sim Ueq, Uanis(C80)
\\sim Ueq: with sigma of 0.001 and sigma for terminal atoms of 0.002
5. Same fragment restrains
{O4B, C88B, C87B, C86, C85B} sigma for 1-2: 0.02, 1-3: 0.02
as
{O1, C76, C75, C74, C73}
{O3, C84B, C83B, C82B, C81B, C81A, C84A, C83A, C82A} sigma for 1-2: 0.02, 1-3:
0.02
as
{O6, C93, C94, C95, C96, C80, C77, C78, C79}
6. Others
 Fixed Sof: C84B(0.6) H84A(0.6) H84B(0.6) C83B(0.6) H83A(0.6) H83B(0.6)
 C82B(0.6) H82A(0.6) H82B(0.6) C81B(0.6) H81A(0.6) H81B(0.6) C81A(0.4)
 H81C(0.4) H81D(0.4) C84A(0.4) H84C(0.4) H84D(0.4) C83A(0.4) H83C(0.4)
 H83D(0.4) C82A(0.4) H82C(0.4) H82D(0.4) O5B(0.6) C89B(0.6) H89A(0.6) H89B(0.6)
 C90B(0.6) H90A(0.6) H90B(0.6) C91B(0.6) H91A(0.6) H91B(0.6) C92B(0.6)
 H92A(0.6) H92B(0.6) O4A(0.4) C85A(0.4) H85A(0.4) H85B(0.4) O4B(0.6) C88B(0.6)
 H88A(0.6) H88B(0.6) C87B(0.6) H87A(0.6) H87B(0.6) H86A(0.4) H86B(0.4)
 H86C(0.6) H86D(0.6) C85B(0.6) H85C(0.6) H85D(0.6) C87A(0.4) H87C(0.4)
 H87D(0.4) C88A(0.4) H88C(0.4) H88D(0.4) Li4(0.4) Li1B(0.6)
7.a Secondary CH2 refined with riding coordinates:
 C76(H76A,H76B), C75(H75A,H75B), C74(H74A,H74B), C73(H73A,H73B), C84B(H84A,
 H84B), C83B(H83A,H83B), C82B(H82A,H82B), C81B(H81A,H81B), C81A(H81C,H81D),
 C84A(H84C,H84D), C83A(H83C,H83D), C82A(H82C,H82D), C89B(H89A,H89B), C90B(H90A,
 H90B), C91B(H91A,H91B), C92B(H92A,H92B), C85A(H85A,H85B), C88B(H88A,H88B),
 C87B(H87A,H87B), C86(H86A,H86B), C86(H86C,H86D), C85B(H85C,H85D), C87A(H87C,
 H87D), C88A(H88C,H88D), C93(H93A,H93B), C94(H94A,H94B), C95(H95A,H95B),
 C96(H96A,H96B), C80(H80A,H80B), C77(H77A,H77B), C78(H78A,H78B), C79(H79A,H79B)
7.b Aromatic/amide H refined with riding coordinates:
 N4(H4), C6(H6), C5(H5), C4(H4A), C3(H3), C2(H2), C8(H8), C9(H9), C10(H10),
 C11(H11), C12(H12), C14(H14), C15(H15), C16(H16), C17(H17), C18(H18), C20(H20),
  C21(H21), C22(H22), C23(H23), C24(H24), C26(H26), C27(H27), C28(H28),
 C29(H29), C30(H30), C32(H32), C33(H33), C34(H34), C35(H35), C36(H36), C38(H38),
  C39(H39), C40(H40), C41(H41), C42(H42), C44(H44), C45(H45), C46(H46),
 C47(H47), C48(H48), C50(H50), C51(H51), C52(H52), C53(H53), C54(H54), C56(H56),
  C57(H57), C58(H58), C59(H59), C60(H60), C62(H62), C63(H63), C64(H64),
 C65(H65), C66(H66), C68(H68), C69(H69), C70(H70), C71(H71), C72(H72)
;
_olex2_submission_special_instructions 'No special instructions were received'

loop_
_space_group_symop_operation_xyz
'x, y, z'
'-x, -y, -z'

loop_
_atom_site_label
_atom_site_type_symbol
_atom_site_fract_x
_atom_site_fract_y
_atom_site_fract_z
_atom_site_U_iso_or_equiv
_atom_site_adp_type
_atom_site_occupancy
_atom_site_site_symmetry_order
_atom_site_calc_flag
_atom_site_refinement_flags_posn
_atom_site_refinement_flags_adp
_atom_site_refinement_flags_occupancy
_atom_site_disorder_assembly
_atom_site_disorder_group
Lu1 Lu 0.30485(4) 0.91203(3) 0.24452(2) 0.02852(12) Uani 1 1 d . . . . .
Pd1 Pd 0.36231(6) 0.72565(5) 0.27235(4) 0.0299(2) Uani 1 1 d . . . . .
Cl1 Cl 0.2000(3) 1.05269(19) 0.21364(15) 0.0540(8) Uani 1 1 d . . . . .
P1 P 0.3310(2) 0.80602(17) 0.36469(12) 0.0326(6) Uani 1 1 d . . . . .
P2 P 0.4822(2) 0.77552(17) 0.19136(12) 0.0301(6) Uani 1 1 d . . . . .
P3 P 0.2031(2) 0.73996(18) 0.23524(12) 0.0351(7) Uani 1 1 d . . . . .
P4 P 0.4014(2) 0.57924(18) 0.30312(13) 0.0363(7) Uani 1 1 d . . . . .
O1 O 0.4061(6) 1.0218(5) 0.2760(3) 0.046(2) Uani 1 1 d D . . . .
C76 C 0.3622(10) 1.1004(8) 0.3054(6) 0.062(4) Uani 1 1 d D . . . .
H76A H 0.3765 1.1016 0.3480 0.075 Uiso 1 1 calc R . . . .
H76B H 0.2877 1.1076 0.3065 0.075 Uiso 1 1 calc R . . . .
C75 C 0.4124(11) 1.1697(8) 0.2663(7) 0.071(4) Uani 1 1 d D . . . .
H75A H 0.3741 1.1882 0.2327 0.086 Uiso 1 1 calc R . . . .
H75B H 0.4163 1.2214 0.2912 0.086 Uiso 1 1 calc R . . . .
C74 C 0.5142(10) 1.1303(7) 0.2414(6) 0.056(3) Uani 1 1 d D . . . .
H74A H 0.5667 1.1587 0.2581 0.067 Uiso 1 1 calc R . . . .
H74B H 0.5273 1.1351 0.1959 0.067 Uiso 1 1 calc R . . . .
C73 C 0.5138(8) 1.0340(7) 0.2623(5) 0.043(3) Uani 1 1 d D . . . .
H73A H 0.5495 0.9946 0.2293 0.052 Uiso 1 1 calc R . . . .
H73B H 0.5464 1.0234 0.2993 0.052 Uiso 1 1 calc R . . . .
O2 O 0.1077(17) 1.2209(14) 0.1064(9) 0.198(6) Uani 1 1 d D U . . .
O3 O 0.0453(13) 1.2642(10) 0.2344(7) 0.141(5) Uani 1 1 d D U . . .
C84B C -0.038(2) 1.309(3) 0.274(2) 0.180(13) Uani 0.6 1 d D U P A 2
H84A H -0.0544 1.2762 0.3133 0.216 Uiso 0.6 1 calc R . P A 2
H84B H -0.0992 1.3177 0.2544 0.216 Uiso 0.6 1 calc R . P A 2
C83B C -0.004(3) 1.395(2) 0.286(2) 0.173(12) Uani 0.6 1 d D U P A 2
H83A H -0.0181 1.4379 0.2539 0.208 Uiso 0.6 1 calc R . P A 2
H83B H -0.0388 1.4176 0.3266 0.208 Uiso 0.6 1 calc R . P A 2
C82B C 0.092(3) 1.381(2) 0.2861(19) 0.175(13) Uani 0.6 1 d D U P A 2
H82A H 0.1056 1.3717 0.3288 0.210 Uiso 0.6 1 calc R . P A 2
H82B H 0.1261 1.4326 0.2687 0.210 Uiso 0.6 1 calc R . P A 2
C81B C 0.132(2) 1.310(3) 0.252(2) 0.190(14) Uani 0.6 1 d D U P A 2
H81A H 0.1724 1.2690 0.2762 0.228 Uiso 0.6 1 calc R . P A 2
H81B H 0.1766 1.3275 0.2145 0.228 Uiso 0.6 1 calc R . P A 2
C81A C 0.020(4) 1.237(2) 0.2931(13) 0.132(7) Uani 0.4 1 d D U P A 1
H81C H 0.0319 1.1732 0.2984 0.158 Uiso 0.4 1 calc R . P A 1
H81D H -0.0499 1.2589 0.3118 0.158 Uiso 0.4 1 calc R . P A 1
C84A C 0.011(4) 1.3530(17) 0.2387(19) 0.143(7) Uani 0.4 1 d D U P A 1
H84C H -0.0634 1.3639 0.2415 0.171 Uiso 0.4 1 calc R . P A 1
H84D H 0.0455 1.3879 0.2045 0.171 Uiso 0.4 1 calc R . P A 1
C83A C 0.052(4) 1.370(3) 0.309(2) 0.139(7) Uani 0.4 1 d D U P A 1
H83C H 0.1036 1.4122 0.3057 0.167 Uiso 0.4 1 calc R . P A 1
H83D H -0.0052 1.3867 0.3428 0.167 Uiso 0.4 1 calc R . P A 1
C82A C 0.093(4) 1.281(3) 0.313(2) 0.131(7) Uani 0.4 1 d D U P A 1
H82C H 0.1589 1.2708 0.2851 0.157 Uiso 0.4 1 calc R . P A 1
H82D H 0.1010 1.2644 0.3551 0.157 Uiso 0.4 1 calc R . P A 1
O5B O -0.138(2) 1.3321(16) 0.1390(14) 0.177(11) Uani 0.6 1 d D U P A 2
C89B C -0.186(3) 1.365(2) 0.0870(14) 0.162(9) Uani 0.6 1 d D U P A 2
H89A H -0.2551 1.3455 0.0898 0.194 Uiso 0.6 1 calc R . P A 2
H89B H -0.1449 1.3463 0.0472 0.194 Uiso 0.6 1 calc R . P A 2
C90B C -0.191(3) 1.461(2) 0.0950(15) 0.161(9) Uani 0.6 1 d D U P A 2
H90A H -0.1229 1.4819 0.0821 0.193 Uiso 0.6 1 calc R . P A 2
H90B H -0.2389 1.4925 0.0705 0.193 Uiso 0.6 1 calc R . P A 2
C91B C -0.221(3) 1.4730(19) 0.1525(16) 0.151(9) Uani 0.6 1 d D U P A 2
H91A H -0.2964 1.4823 0.1610 0.181 Uiso 0.6 1 calc R . P A 2
H91B H -0.1941 1.5255 0.1658 0.181 Uiso 0.6 1 calc R . P A 2
C92B C -0.189(3) 1.401(2) 0.1843(13) 0.170(11) Uani 0.6 1 d D U P A 2
H92A H -0.2468 1.3787 0.2115 0.204 Uiso 0.6 1 calc R . P A 2
H92B H -0.1398 1.4174 0.2103 0.204 Uiso 0.6 1 calc R . P A 2
N1 N 0.2616(6) 0.8989(5) 0.3498(4) 0.034(2) Uani 1 1 d . . . . .
N2 N 0.4472(7) 0.8808(5) 0.1760(4) 0.037(2) Uani 1 1 d . . . . .
N3 N 0.2002(6) 0.8382(6) 0.2002(4) 0.035(2) Uani 1 1 d . . . . .
N4 N 0.3045(7) 0.5530(5) 0.3577(4) 0.042(3) Uani 1 1 d . . . . .
H4 H 0.2630 0.5993 0.3704 0.050 Uiso 1 1 calc R . . . .
C1 C 0.2069(9) 0.9564(7) 0.3967(5) 0.035(3) Uani 1 1 d . . . . .
C6 C 0.2191(9) 0.9554(8) 0.4585(5) 0.049(3) Uani 1 1 d . . . . .
H6 H 0.2700 0.9152 0.4717 0.059 Uiso 1 1 calc R . . . .
C5 C 0.1603(11) 1.0104(9) 0.5004(6) 0.060(4) Uani 1 1 d . . . . .
H5 H 0.1670 1.0044 0.5425 0.072 Uiso 1 1 calc R . . . .
C4 C 0.0899(10) 1.0755(8) 0.4823(6) 0.057(4) Uani 1 1 d . . . . .
H4A H 0.0538 1.1182 0.5102 0.069 Uiso 1 1 calc R . . . .
C3 C 0.0760(10) 1.0741(9) 0.4219(7) 0.060(4) Uani 1 1 d . . . . .
H3 H 0.0251 1.1146 0.4091 0.072 Uiso 1 1 calc R . . . .
C2 C 0.1312(9) 1.0177(8) 0.3792(6) 0.048(3) Uani 1 1 d . . . . .
H2 H 0.1186 1.0199 0.3380 0.058 Uiso 1 1 calc R . . . .
C7 C 0.4423(8) 0.8331(7) 0.3982(5) 0.038(3) Uani 1 1 d . . . . .
C8 C 0.5143(9) 0.7683(8) 0.4116(5) 0.043(3) Uani 1 1 d . . . . .
H8 H 0.5051 0.7092 0.4046 0.051 Uiso 1 1 calc R . . . .
C9 C 0.6000(10) 0.7861(9) 0.4350(6) 0.056(4) Uani 1 1 d . . . . .
H9 H 0.6499 0.7401 0.4419 0.068 Uiso 1 1 calc R . . . .
C10 C 0.6118(10) 0.8717(9) 0.4482(5) 0.053(3) Uani 1 1 d . . . . .
H10 H 0.6664 0.8845 0.4678 0.063 Uiso 1 1 calc R . . . .
C11 C 0.5446(11) 0.9366(10) 0.4329(6) 0.058(4) Uani 1 1 d . . . . .
H11 H 0.5563 0.9955 0.4386 0.069 Uiso 1 1 calc R . . . .
C12 C 0.4563(10) 0.9195(7) 0.4085(5) 0.043(3) Uani 1 1 d . . . . .
H12 H 0.4084 0.9659 0.3995 0.051 Uiso 1 1 calc R . . . .
C13 C 0.2589(8) 0.7510(7) 0.4326(5) 0.034(3) Uani 1 1 d . . . . .
C14 C 0.2999(9) 0.6960(7) 0.4724(5) 0.048(3) Uani 1 1 d . . . . .
H14 H 0.3718 0.6857 0.4678 0.058 Uiso 1 1 calc R . . . .
C15 C 0.2417(10) 0.6543(7) 0.5196(5) 0.049(3) Uani 1 1 d . . . . .
H15 H 0.2735 0.6162 0.5468 0.059 Uiso 1 1 calc R . . . .
C16 C 0.1376(10) 0.6679(7) 0.5272(5) 0.051(3) Uani 1 1 d . . . . .
H16 H 0.0976 0.6393 0.5598 0.061 Uiso 1 1 calc R . . . .
C17 C 0.0911(9) 0.7228(7) 0.4878(5) 0.043(3) Uani 1 1 d . . . . .
H17 H 0.0191 0.7329 0.4933 0.052 Uiso 1 1 calc R . . . .
C18 C 0.1506(8) 0.7633(7) 0.4400(5) 0.040(3) Uani 1 1 d . . . . .
H18 H 0.1190 0.7997 0.4118 0.048 Uiso 1 1 calc R . . . .
C19 C 0.5003(8) 0.9345(7) 0.1313(4) 0.035(2) Uani 1 1 d . . . . .
C20 C 0.6040(9) 0.9184(7) 0.1061(5) 0.051(3) Uani 1 1 d . . . . .
H20 H 0.6428 0.8676 0.1180 0.061 Uiso 1 1 calc R . . . .
C21 C 0.6497(10) 0.9776(9) 0.0634(6) 0.069(4) Uani 1 1 d . . . . .
H21 H 0.7188 0.9643 0.0454 0.083 Uiso 1 1 calc R . . . .
C22 C 0.5991(10) 1.0532(8) 0.0468(5) 0.056(4) Uani 1 1 d . . . . .
H22 H 0.6324 1.0929 0.0186 0.067 Uiso 1 1 calc R . . . .
C23 C 0.4988(10) 1.0706(8) 0.0718(6) 0.062(4) Uani 1 1 d . . . . .
H23 H 0.4622 1.1232 0.0608 0.074 Uiso 1 1 calc R . . . .
C24 C 0.4491(9) 1.0119(7) 0.1135(5) 0.046(3) Uani 1 1 d . . . . .
H24 H 0.3793 1.0253 0.1299 0.055 Uiso 1 1 calc R . . . .
C25 C 0.5004(8) 0.7157(6) 0.1192(4) 0.031(2) Uani 1 1 d . . . . .
C26 C 0.5314(10) 0.6263(8) 0.1181(5) 0.049(3) Uani 1 1 d . . . . .
H26 H 0.5443 0.5974 0.1550 0.059 Uiso 1 1 calc R . . . .
C27 C 0.5437(11) 0.5786(8) 0.0648(6) 0.057(4) Uani 1 1 d . . . . .
H27 H 0.5671 0.5183 0.0655 0.068 Uiso 1 1 calc R . . . .
C28 C 0.5228(11) 0.6165(8) 0.0113(6) 0.057(4) Uani 1 1 d . . . . .
H28 H 0.5327 0.5835 -0.0253 0.069 Uiso 1 1 calc R . . . .
C29 C 0.4870(12) 0.7041(10) 0.0112(6) 0.072(4) Uani 1 1 d . . . . .
H29 H 0.4677 0.7305 -0.0251 0.086 Uiso 1 1 calc R . . . .
C30 C 0.4791(9) 0.7533(8) 0.0635(5) 0.042(3) Uani 1 1 d . . . . .
H30 H 0.4588 0.8142 0.0617 0.050 Uiso 1 1 calc R . . . .
C31 C 0.6147(8) 0.7667(7) 0.2077(5) 0.037(3) Uani 1 1 d . . . . .
C32 C 0.7011(9) 0.7218(7) 0.1724(5) 0.045(3) Uani 1 1 d . . . . .
H32 H 0.6931 0.6936 0.1359 0.053 Uiso 1 1 calc R . . . .
C33 C 0.7938(9) 0.7171(8) 0.1881(6) 0.053(3) Uani 1 1 d . . . . .
H33 H 0.8507 0.6874 0.1629 0.064 Uiso 1 1 calc R . . . .
C34 C 0.8046(9) 0.7560(8) 0.2410(5) 0.054(3) Uani 1 1 d . . . . .
H34 H 0.8696 0.7515 0.2532 0.065 Uiso 1 1 calc R . . . .
C35 C 0.7251(9) 0.8009(8) 0.2769(5) 0.052(3) Uani 1 1 d . . . . .
H35 H 0.7347 0.8289 0.3131 0.062 Uiso 1 1 calc R . . . .
C36 C 0.6303(9) 0.8052(7) 0.2601(5) 0.042(3) Uani 1 1 d . . . . .
H36 H 0.5743 0.8357 0.2856 0.050 Uiso 1 1 calc R . . . .
C37 C 0.1430(8) 0.8577(7) 0.1520(5) 0.037(3) Uani 1 1 d . . . . .
C38 C 0.0469(10) 0.8338(8) 0.1503(6) 0.051(3) Uani 1 1 d . . . . .
H38 H 0.0148 0.8021 0.1844 0.062 Uiso 1 1 calc R . . . .
C39 C -0.0039(10) 0.8529(9) 0.1029(6) 0.060(4) Uani 1 1 d . . . . .
H39 H -0.0707 0.8361 0.1053 0.072 Uiso 1 1 calc R . . . .
C40 C 0.0382(12) 0.8955(10) 0.0519(7) 0.079(5) Uani 1 1 d . . . . .
H40 H 0.0021 0.9079 0.0186 0.094 Uiso 1 1 calc R . . . .
C41 C 0.1357(10) 0.9207(9) 0.0493(6) 0.061(4) Uani 1 1 d . . . . .
H41 H 0.1677 0.9499 0.0139 0.073 Uiso 1 1 calc R . . . .
C42 C 0.1854(9) 0.9021(8) 0.0996(6) 0.050(3) Uani 1 1 d . . . . .
H42 H 0.2512 0.9207 0.0981 0.060 Uiso 1 1 calc R . . . .
C43 C 0.0852(7) 0.7380(8) 0.2918(5) 0.037(3) Uani 1 1 d . . . . .
C44 C 0.0264(9) 0.8191(9) 0.3083(6) 0.052(3) Uani 1 1 d . . . . .
H44 H 0.0448 0.8718 0.2880 0.062 Uiso 1 1 calc R . . . .
C45 C -0.0598(9) 0.8199(10) 0.3557(6) 0.056(4) Uani 1 1 d . . . . .
H45 H -0.0988 0.8733 0.3681 0.067 Uiso 1 1 calc R . . . .
C46 C -0.0862(11) 0.7414(13) 0.3836(6) 0.076(5) Uani 1 1 d . . . . .
H46 H -0.1461 0.7406 0.4134 0.092 Uiso 1 1 calc R . . . .
C47 C -0.0278(11) 0.6671(11) 0.3686(6) 0.067(4) Uani 1 1 d . . . . .
H47 H -0.0449 0.6146 0.3897 0.080 Uiso 1 1 calc R . . . .
C48 C 0.0558(10) 0.6648(9) 0.3237(6) 0.059(4) Uani 1 1 d . . . . .
H48 H 0.0950 0.6104 0.3143 0.070 Uiso 1 1 calc R . . . .
C49 C 0.1781(10) 0.6616(7) 0.1777(5) 0.040(3) Uani 1 1 d . . . . .
C50 C 0.0935(10) 0.6173(8) 0.1822(6) 0.054(3) Uani 1 1 d . . . . .
H50 H 0.0416 0.6251 0.2171 0.065 Uiso 1 1 calc R . . . .
C51 C 0.0832(12) 0.5604(10) 0.1354(7) 0.077(4) Uani 1 1 d . . . . .
H51 H 0.0239 0.5304 0.1397 0.092 Uiso 1 1 calc R . . . .
C52 C 0.1549(14) 0.5462(9) 0.0841(7) 0.083(5) Uani 1 1 d . . . . .
H52 H 0.1473 0.5073 0.0528 0.100 Uiso 1 1 calc R . . . .
C53 C 0.2410(14) 0.5931(12) 0.0803(7) 0.098(6) Uani 1 1 d . . . . .
H53 H 0.2925 0.5861 0.0451 0.117 Uiso 1 1 calc R . . . .
C54 C 0.2527(12) 0.6489(10) 0.1262(7) 0.076(5) Uani 1 1 d . . . . .
H54 H 0.3121 0.6786 0.1225 0.091 Uiso 1 1 calc R . . . .
C55 C 0.4170(10) 0.4882(7) 0.2494(5) 0.048(3) Uani 1 1 d . . . . .
C56 C 0.5025(12) 0.4298(8) 0.2371(6) 0.069(4) Uani 1 1 d . . . . .
H56 H 0.5574 0.4359 0.2584 0.082 Uiso 1 1 calc R . . . .
C57 C 0.5129(14) 0.3616(9) 0.1947(8) 0.090(6) Uani 1 1 d . . . . .
H57 H 0.5728 0.3221 0.1869 0.108 Uiso 1 1 calc R . . . .
C58 C 0.4314(16) 0.3553(11) 0.1650(7) 0.073(4) Uani 1 1 d . U . . .
H58 H 0.4346 0.3089 0.1369 0.088 Uiso 1 1 calc R . . . .
C59 C 0.3500(17) 0.4104(11) 0.1739(7) 0.094(6) Uani 1 1 d . . . . .
H59 H 0.2968 0.4049 0.1512 0.113 Uiso 1 1 calc R . . . .
C60 C 0.3403(14) 0.4784(10) 0.2169(6) 0.074(4) Uani 1 1 d . . . . .
H60 H 0.2801 0.5175 0.2233 0.089 Uiso 1 1 calc R . . . .
C61 C 0.5125(9) 0.5561(6) 0.3395(5) 0.040(3) Uani 1 1 d . . . . .
C62 C 0.5082(10) 0.5332(8) 0.3997(5) 0.051(3) Uani 1 1 d . . . . .
H62 H 0.4458 0.5184 0.4230 0.061 Uiso 1 1 calc R . . . .
C63 C 0.5967(11) 0.5310(9) 0.4289(6) 0.066(4) Uani 1 1 d . . . . .
H63 H 0.5922 0.5179 0.4716 0.079 Uiso 1 1 calc R . . . .
C64 C 0.6873(10) 0.5480(9) 0.3945(7) 0.064(4) Uani 1 1 d . . . . .
H64 H 0.7475 0.5427 0.4123 0.077 Uiso 1 1 calc R . . . .
C65 C 0.6905(10) 0.5722(8) 0.3351(7) 0.058(4) Uani 1 1 d . . . . .
H65 H 0.7530 0.5865 0.3118 0.070 Uiso 1 1 calc R . . . .
C66 C 0.6061(10) 0.5768(8) 0.3077(6) 0.053(3) Uani 1 1 d . . . . .
H66 H 0.6112 0.5947 0.2658 0.063 Uiso 1 1 calc R . . . .
C67 C 0.2724(9) 0.4747(7) 0.3887(5) 0.044(3) Uani 1 1 d . . . . .
C68 C 0.3327(10) 0.3962(7) 0.3808(6) 0.055(4) Uani 1 1 d . . . . .
H68 H 0.3969 0.3921 0.3547 0.066 Uiso 1 1 calc R . . . .
C69 C 0.2965(12) 0.3240(8) 0.4122(6) 0.065(4) Uani 1 1 d . . . . .
H69 H 0.3368 0.2695 0.4067 0.078 Uiso 1 1 calc R . . . .
C70 C 0.2071(11) 0.3272(9) 0.4500(6) 0.063(4) Uani 1 1 d . . . . .
H70 H 0.1855 0.2757 0.4708 0.076 Uiso 1 1 calc R . . . .
C71 C 0.1478(11) 0.4033(10) 0.4585(6) 0.072(4) Uani 1 1 d . . . . .
H71 H 0.0845 0.4057 0.4855 0.087 Uiso 1 1 calc R . . . .
C72 C 0.1797(10) 0.4791(8) 0.4273(6) 0.049(3) Uiso 1 1 d . . . . .
H72 H 0.1380 0.5329 0.4328 0.059 Uiso 1 1 calc R . . . .
O4A O -0.0553(19) 1.1134(18) 0.1950(12) 0.067(5) Uani 0.4 1 d . U P A 1
C85A C -0.076(3) 1.063(2) 0.2423(18) 0.073(7) Uani 0.4 1 d . U P A 1
H85A H -0.0138 1.0277 0.2509 0.088 Uiso 0.4 1 calc R . P A 1
H85B H -0.1064 1.0977 0.2792 0.088 Uiso 0.4 1 calc R . P A 1
O4B O -0.097(2) 1.1423(15) 0.1753(13) 0.140(8) Uani 0.6 1 d D U P A 2
C88B C -0.196(2) 1.132(2) 0.1665(17) 0.149(7) Uani 0.6 1 d D U P A 2
H88A H -0.1981 1.1220 0.1225 0.179 Uiso 0.6 1 calc R . P A 2
H88B H -0.2427 1.1840 0.1802 0.179 Uiso 0.6 1 calc R . P A 2
C87B C -0.2263(19) 1.054(2) 0.2043(18) 0.151(7) Uani 0.6 1 d D U P A 2
H87A H -0.2810 1.0714 0.2389 0.181 Uiso 0.6 1 calc R . P A 2
H87B H -0.2519 1.0116 0.1787 0.181 Uiso 0.6 1 calc R . P A 2
C86 C -0.140(2) 1.0140(15) 0.2270(11) 0.159(7) Uani 1 1 d D U . . .
H86A H -0.1981 1.0133 0.2610 0.191 Uiso 0.4 1 calc R . P A 1
H86B H -0.1067 0.9536 0.2220 0.191 Uiso 0.4 1 calc R . P A 1
H86C H -0.1353 0.9495 0.2252 0.191 Uiso 0.6 1 calc R . P A 2
H86D H -0.1395 1.0317 0.2698 0.191 Uiso 0.6 1 calc R . P A 2
C85B C -0.0510(17) 1.052(2) 0.1805(17) 0.121(13) Uani 0.6 1 d D U P A 2
H85C H 0.0128 1.0494 0.1978 0.146 Uiso 0.6 1 calc R . P A 2
H85D H -0.0381 1.0218 0.1405 0.146 Uiso 0.6 1 calc R . P A 2
C87A C -0.185(3) 1.047(3) 0.1600(19) 0.089(3) Uani 0.4 1 d . U P A 1
H87C H -0.1877 0.9975 0.1325 0.107 Uiso 0.4 1 calc R . P A 1
H87D H -0.2505 1.0833 0.1672 0.107 Uiso 0.4 1 calc R . P A 1
C88A C -0.096(3) 1.097(3) 0.140(2) 0.089(3) Uani 0.4 1 d . U P A 1
H88C H -0.0441 1.0638 0.1101 0.107 Uiso 0.4 1 calc R . P A 1
H88D H -0.1176 1.1533 0.1204 0.107 Uiso 0.4 1 calc R . P A 1
Li4 Li 0.078(4) 1.160(3) 0.190(2) 0.046(12) Uani 0.4 1 d . U P A 1
Li1B Li -0.020(4) 1.240(3) 0.162(2) 0.083(14) Uani 0.6 1 d . U P A 2
O6 O 0.3985(14) 0.8186(12) 0.5958(8) 0.190(7) Uiso 1 1 d D . . B 2
C93 C 0.2897(15) 0.8438(13) 0.6151(9) 0.132(7) Uiso 1 1 d D . . B 2
H93A H 0.2773 0.9064 0.6260 0.158 Uiso 1 1 calc R . . B 2
H93B H 0.2514 0.8333 0.5818 0.158 Uiso 1 1 calc R . . B 2
C94 C 0.2594(13) 0.7892(11) 0.6684(8) 0.098(5) Uiso 1 1 d D . . B 2
H94A H 0.2573 0.8226 0.7065 0.118 Uiso 1 1 calc R . . B 2
H94B H 0.1904 0.7720 0.6678 0.118 Uiso 1 1 calc R . . B 2
C95 C 0.3208(15) 0.7221(12) 0.6684(9) 0.125(7) Uiso 1 1 d D . . B 2
H95A H 0.2873 0.6703 0.6601 0.150 Uiso 1 1 calc R . . B 2
H95B H 0.3414 0.7141 0.7095 0.150 Uiso 1 1 calc R . . B 2
C96 C 0.4049(14) 0.7286(12) 0.6249(9) 0.111(6) Uiso 1 1 d D . . B 2
H96A H 0.4087 0.6837 0.5931 0.133 Uiso 1 1 calc R . . B 2
H96B H 0.4669 0.7188 0.6441 0.133 Uiso 1 1 calc R . . B 2
C80 C 0.165(2) 1.1617(17) 0.0637(13) 0.208(7) Uani 1 1 d D U . . .
H80A H 0.1898 1.1065 0.0829 0.249 Uiso 1 1 calc R . . . .
H80B H 0.1297 1.1496 0.0294 0.249 Uiso 1 1 calc R . . . .
C77 C 0.077(2) 1.2844(18) 0.0648(13) 0.224(7) Uani 1 1 d D U . . .
H77A H 0.0565 1.3419 0.0845 0.269 Uiso 1 1 calc R . . . .
H77B H 0.0216 1.2668 0.0449 0.269 Uiso 1 1 calc R . . . .
C78 C 0.191(2) 1.284(2) 0.0137(14) 0.209(7) Uani 1 1 d D U . . .
H78A H 0.1856 1.2658 -0.0282 0.250 Uiso 1 1 calc R . . . .
H78B H 0.2216 1.3400 0.0122 0.250 Uiso 1 1 calc R . . . .
C79 C 0.240(2) 1.218(2) 0.0474(15) 0.216(7) Uani 1 1 d D U . . .
H79A H 0.3006 1.1880 0.0216 0.259 Uiso 1 1 calc R . . . .
H79B H 0.2603 1.2418 0.0842 0.259 Uiso 1 1 calc R . . . .

loop_
_atom_site_aniso_label
_atom_site_aniso_U_11
_atom_site_aniso_U_22
_atom_site_aniso_U_33
_atom_site_aniso_U_23
_atom_site_aniso_U_13
_atom_site_aniso_U_12
Lu1 0.0288(3) 0.0279(2) 0.0287(3) 0.00287(19) -0.0035(2) -0.0048(2)
Pd1 0.0306(5) 0.0281(5) 0.0307(5) 0.0031(4) -0.0031(4) -0.0053(4)
Cl1 0.056(2) 0.0435(17) 0.060(2) 0.0084(14) -0.0125(16) 0.0045(16)
P1 0.0326(15) 0.0359(15) 0.0292(14) 0.0035(11) -0.0054(12) -0.0040(13)
P2 0.0308(15) 0.0296(14) 0.0300(14) 0.0027(11) -0.0046(11) -0.0049(12)
P3 0.0316(15) 0.0379(16) 0.0360(15) 0.0049(12) -0.0044(12) -0.0082(13)
P4 0.0422(18) 0.0300(15) 0.0354(15) 0.0047(12) -0.0025(13) -0.0055(14)
O1 0.042(5) 0.043(5) 0.054(5) -0.003(4) -0.003(4) -0.014(4)
C76 0.061(9) 0.045(8) 0.075(10) -0.007(7) 0.003(8) 0.001(7)
C75 0.076(11) 0.046(8) 0.089(11) 0.002(7) 0.001(9) -0.014(8)
C74 0.067(9) 0.048(7) 0.052(8) 0.002(6) 0.000(7) -0.021(7)
C73 0.042(7) 0.047(7) 0.043(6) -0.005(5) -0.008(5) -0.010(6)
O2 0.208(9) 0.174(9) 0.212(9) 0.002(6) -0.017(7) -0.046(8)
O3 0.141(5) 0.141(5) 0.141(5) -0.0022(10) -0.0233(12) -0.0143(11)
C84B 0.171(16) 0.181(15) 0.189(17) -0.002(10) -0.023(10) -0.033(10)
C83B 0.178(13) 0.172(14) 0.169(16) -0.015(10) -0.028(10) -0.015(9)
C82B 0.175(14) 0.180(15) 0.175(16) -0.011(9) -0.033(10) -0.035(9)
C81B 0.175(16) 0.187(15) 0.206(17) -0.010(10) -0.022(10) -0.017(9)
C81A 0.132(7) 0.132(7) 0.132(7) -0.0015(10) -0.0217(15) -0.0128(12)
C84A 0.143(7) 0.143(7) 0.143(7) -0.0015(10) -0.0237(15) -0.0138(12)
C83A 0.139(7) 0.139(7) 0.139(7) -0.0017(10) -0.0230(15) -0.0137(12)
C82A 0.131(7) 0.131(7) 0.131(7) -0.0015(10) -0.0214(16) -0.0129(12)
O5B 0.184(14) 0.179(14) 0.168(14) -0.006(9) -0.030(9) -0.006(9)
C89B 0.162(9) 0.162(9) 0.162(9) -0.0019(10) -0.0268(18) -0.0159(13)
C90B 0.161(9) 0.161(9) 0.161(9) -0.0019(10) -0.0265(17) -0.0157(13)
C91B 0.151(9) 0.151(9) 0.151(9) -0.0015(10) -0.0248(17) -0.0148(13)
C92B 0.171(14) 0.166(13) 0.168(12) 0.002(9) -0.024(9) -0.004(9)
N1 0.029(5) 0.039(5) 0.035(5) 0.000(4) -0.003(4) -0.001(4)
N2 0.043(5) 0.030(5) 0.039(5) 0.008(4) -0.006(4) -0.009(4)
N3 0.031(5) 0.042(5) 0.035(5) 0.011(4) -0.010(4) -0.009(4)
N4 0.046(6) 0.022(5) 0.052(6) 0.007(4) 0.000(5) 0.008(4)
C1 0.044(7) 0.027(5) 0.031(6) 0.002(4) 0.004(5) -0.004(5)
C6 0.040(7) 0.056(8) 0.049(7) -0.012(6) -0.001(6) 0.004(6)
C5 0.070(10) 0.061(9) 0.044(7) -0.014(6) 0.016(7) -0.020(8)
C4 0.061(9) 0.044(7) 0.058(9) -0.016(6) 0.013(7) 0.007(7)
C3 0.052(8) 0.052(8) 0.077(10) -0.004(7) -0.014(7) -0.002(7)
C2 0.037(7) 0.056(8) 0.046(7) 0.005(6) 0.008(6) -0.003(6)
C7 0.040(6) 0.039(6) 0.033(6) -0.006(5) 0.001(5) -0.008(5)
C8 0.046(7) 0.042(7) 0.039(6) 0.000(5) 0.000(5) -0.009(6)
C9 0.037(7) 0.079(10) 0.053(8) -0.005(7) -0.008(6) -0.007(7)
C10 0.047(8) 0.073(9) 0.046(7) -0.009(6) -0.026(6) -0.012(7)
C11 0.057(9) 0.066(9) 0.055(8) -0.010(7) -0.014(7) -0.017(8)
C12 0.057(8) 0.034(6) 0.042(7) 0.002(5) -0.015(6) -0.016(6)
C13 0.038(6) 0.033(6) 0.028(5) -0.013(4) 0.001(5) -0.001(5)
C14 0.051(7) 0.052(7) 0.036(6) 0.016(5) -0.002(5) 0.009(6)
C15 0.060(8) 0.048(7) 0.037(6) 0.011(5) -0.006(6) 0.004(6)
C16 0.066(9) 0.052(7) 0.029(6) 0.010(5) 0.010(6) -0.012(7)
C17 0.040(7) 0.038(6) 0.051(7) -0.003(5) 0.001(5) -0.011(5)
C18 0.038(7) 0.036(6) 0.040(6) 0.009(5) 0.002(5) 0.002(5)
C19 0.041(6) 0.037(6) 0.027(5) -0.003(4) -0.006(5) -0.008(5)
C20 0.042(7) 0.046(7) 0.052(7) 0.023(6) 0.014(6) 0.005(6)
C21 0.054(9) 0.070(9) 0.074(10) 0.011(8) 0.022(7) -0.016(7)
C22 0.069(9) 0.058(8) 0.044(7) 0.018(6) -0.006(7) -0.025(7)
C23 0.047(8) 0.050(8) 0.084(10) 0.033(7) 0.005(7) -0.013(7)
C24 0.049(7) 0.045(7) 0.042(6) 0.011(5) -0.004(5) -0.010(6)
C25 0.032(6) 0.033(6) 0.029(5) 0.003(4) -0.001(4) -0.013(5)
C26 0.068(9) 0.047(7) 0.036(6) 0.003(5) -0.013(6) -0.015(7)
C27 0.075(10) 0.042(7) 0.057(8) 0.002(6) -0.013(7) -0.015(7)
C28 0.092(11) 0.034(7) 0.049(8) -0.022(6) -0.012(7) -0.008(7)
C29 0.104(12) 0.081(11) 0.038(7) 0.013(7) -0.023(8) -0.034(10)
C30 0.051(7) 0.043(7) 0.037(6) 0.006(5) -0.016(5) -0.021(6)
C31 0.042(7) 0.033(6) 0.035(6) 0.011(5) -0.004(5) -0.009(5)
C32 0.045(7) 0.057(7) 0.033(6) -0.003(5) -0.003(5) -0.012(6)
C33 0.039(7) 0.058(8) 0.058(8) 0.008(6) 0.002(6) -0.005(6)
C34 0.041(7) 0.079(9) 0.044(7) 0.009(7) -0.010(6) -0.016(7)
C35 0.046(8) 0.074(9) 0.037(6) 0.001(6) -0.008(6) -0.009(7)
C36 0.042(7) 0.049(7) 0.036(6) -0.003(5) -0.006(5) -0.014(6)
C37 0.029(6) 0.034(6) 0.048(7) 0.008(5) -0.003(5) -0.005(5)
C38 0.049(8) 0.057(8) 0.054(8) 0.025(6) -0.020(6) -0.023(7)
C39 0.044(8) 0.078(10) 0.064(9) 0.027(7) -0.025(7) -0.014(7)
C40 0.079(11) 0.095(12) 0.079(10) 0.048(9) -0.049(9) -0.046(10)
C41 0.049(8) 0.077(10) 0.056(8) 0.036(7) -0.012(7) -0.007(7)
C42 0.031(6) 0.064(8) 0.055(8) 0.027(6) -0.009(6) -0.010(6)
C43 0.017(5) 0.062(8) 0.033(6) 0.003(5) -0.001(4) -0.013(5)
C44 0.034(7) 0.076(9) 0.049(8) -0.003(7) -0.017(6) 0.000(7)
C45 0.023(6) 0.098(11) 0.047(8) -0.014(7) -0.005(5) 0.000(7)
C46 0.054(9) 0.147(15) 0.028(7) 0.020(8) 0.004(6) -0.029(10)
C47 0.058(10) 0.090(11) 0.060(9) 0.011(8) -0.025(8) -0.023(9)
C48 0.050(8) 0.081(10) 0.048(8) 0.007(7) -0.005(6) -0.024(7)
C49 0.050(8) 0.036(6) 0.037(6) 0.000(5) -0.013(6) -0.001(6)
C50 0.056(8) 0.055(8) 0.055(8) -0.002(6) -0.013(7) -0.020(7)
C51 0.070(10) 0.093(12) 0.077(11) -0.018(9) -0.023(9) -0.027(9)
C52 0.127(15) 0.070(10) 0.059(9) -0.031(8) -0.006(10) -0.049(10)
C53 0.104(14) 0.115(14) 0.072(11) -0.041(10) 0.016(10) -0.041(12)
C54 0.070(10) 0.068(10) 0.091(12) -0.006(9) -0.006(9) -0.025(9)
C55 0.065(9) 0.041(7) 0.032(6) -0.006(5) 0.011(6) -0.010(6)
C56 0.085(11) 0.049(8) 0.067(9) -0.009(7) 0.015(8) -0.026(8)
C57 0.083(12) 0.055(9) 0.111(14) -0.005(9) 0.046(11) -0.007(9)
C58 0.100(9) 0.058(7) 0.062(7) -0.005(6) -0.010(7) -0.010(7)
C59 0.156(19) 0.071(11) 0.073(11) 0.003(9) -0.059(12) -0.034(13)
C60 0.100(13) 0.064(10) 0.064(9) -0.019(8) -0.022(9) -0.016(9)
C61 0.048(7) 0.030(6) 0.038(6) 0.010(5) -0.001(5) 0.004(5)
C62 0.056(8) 0.057(8) 0.038(6) 0.018(6) -0.005(6) 0.001(6)
C63 0.068(10) 0.066(9) 0.063(9) 0.022(7) -0.017(8) -0.006(8)
C64 0.051(8) 0.071(9) 0.079(10) 0.016(8) -0.039(8) -0.005(7)
C65 0.040(8) 0.051(8) 0.079(10) 0.024(7) -0.005(7) 0.006(7)
C66 0.051(8) 0.056(8) 0.053(8) 0.018(6) -0.013(6) -0.006(7)
C67 0.052(8) 0.037(6) 0.039(6) 0.013(5) 0.001(5) -0.007(6)
C68 0.063(9) 0.029(6) 0.060(8) 0.008(6) 0.021(7) 0.005(6)
C69 0.092(12) 0.045(8) 0.059(9) 0.002(6) -0.007(8) -0.015(8)
C70 0.076(10) 0.044(8) 0.066(9) 0.018(7) 0.005(8) -0.017(7)
C71 0.060(9) 0.077(10) 0.077(10) 0.015(8) 0.016(8) -0.037(8)
O4A 0.051(14) 0.055(16) 0.091(12) 0.009(11) -0.007(11) -0.001(11)
C85A 0.073(7) 0.073(7) 0.073(7) -0.0009(10) -0.0120(15) -0.0073(12)
O4B 0.140(8) 0.139(8) 0.140(8) -0.0016(10) -0.0229(16) -0.0137(13)
C88B 0.149(7) 0.149(7) 0.149(7) -0.0017(10) -0.0247(16) -0.0147(12)
C87B 0.151(7) 0.151(7) 0.151(7) -0.0018(10) -0.0247(16) -0.0152(13)
C86 0.159(7) 0.159(7) 0.159(7) -0.0016(10) -0.0261(15) -0.0155(12)
C85B 0.105(16) 0.124(15) 0.132(16) 0.008(10) -0.014(9) -0.013(10)
C87A 0.089(3) 0.089(3) 0.089(3) -0.00103(11) -0.0146(4) -0.0087(3)
C88A 0.089(3) 0.089(3) 0.089(3) -0.00103(11) -0.0146(4) -0.0087(3)
Li4 0.045(14) 0.050(14) 0.040(14) -0.003(9) -0.004(9) -0.001(9)
Li1B 0.086(16) 0.079(16) 0.083(16) -0.003(9) -0.012(10) -0.005(10)
C80 0.208(7) 0.207(7) 0.208(7) -0.0022(10) -0.0341(15) -0.0205(12)
C77 0.224(7) 0.224(7) 0.224(7) -0.0027(10) -0.0369(15) -0.0215(12)
C78 0.209(7) 0.209(7) 0.208(7) -0.0019(10) -0.0341(15) -0.0208(12)
C79 0.216(7) 0.216(7) 0.216(7) -0.0025(10) -0.0353(15) -0.0213(12)

loop_
_atom_type_symbol
_atom_type_description
_atom_type_scat_dispersion_real
_atom_type_scat_dispersion_imag
_atom_type_scat_source
C C 0.0033 0.0016 'International Tables Vol C Tables 4.2.6.8 and 6.1.1.4'
H H 0.0000 0.0000 'International Tables Vol C Tables 4.2.6.8 and 6.1.1.4'
Cl Cl 0.1484 0.1585 'International Tables Vol C Tables 4.2.6.8 and 6.1.1.4'
Li Li -0.0003 0.0001 'International Tables Vol C Tables 4.2.6.8 and 6.1.1.4'
Lu Lu -0.4720 5.8584 'International Tables Vol C Tables 4.2.6.8 and 6.1.1.4'
N N 0.0061 0.0033 'International Tables Vol C Tables 4.2.6.8 and 6.1.1.4'
O O 0.0106 0.0060 'International Tables Vol C Tables 4.2.6.8 and 6.1.1.4'
P P 0.1023 0.0942 'International Tables Vol C Tables 4.2.6.8 and 6.1.1.4'
Pd Pd -0.9988 1.0072 'International Tables Vol C Tables 4.2.6.8 and 6.1.1.4'

loop_
_geom_angle_atom_site_label_1
_geom_angle_atom_site_label_2
_geom_angle_atom_site_label_3
_geom_angle
_geom_angle_site_symmetry_1
_geom_angle_site_symmetry_3
Pd1 Lu1 P1 45.65(6) . .
Pd1 Lu1 P2 45.72(5) . .
Pd1 Lu1 P3 46.29(6) . .
Cl1 Lu1 Pd1 160.62(8) . .
Cl1 Lu1 P1 137.56(9) . .
Cl1 Lu1 P2 141.36(9) . .
Cl1 Lu1 P3 114.39(10) . .
P1 Lu1 P3 74.39(8) . .
P2 Lu1 P1 80.72(7) . .
P2 Lu1 P3 75.14(7) . .
O1 Lu1 Pd1 118.11(19) . .
O1 Lu1 Cl1 80.8(2) . .
O1 Lu1 P1 89.02(19) . .
O1 Lu1 P2 98.28(19) . .
O1 Lu1 P3 162.85(19) . .
N1 Lu1 Pd1 75.1(2) . .
N1 Lu1 Cl1 105.8(2) . .
N1 Lu1 P1 31.8(2) . .
N1 Lu1 P2 112.2(2) . .
N1 Lu1 P3 87.2(2) . .
N1 Lu1 O1 80.6(3) . .
N2 Lu1 Pd1 77.49(19) . .
N2 Lu1 Cl1 111.7(2) . .
N2 Lu1 P1 107.4(2) . .
N2 Lu1 P2 31.77(19) . .
N2 Lu1 P3 98.8(2) . .
N2 Lu1 O1 81.8(3) . .
N2 Lu1 N1 135.1(3) . .
N2 Lu1 N3 98.0(3) . .
N3 Lu1 Pd1 75.4(2) . .
N3 Lu1 Cl1 86.2(2) . .
N3 Lu1 P1 104.5(2) . .
N3 Lu1 P2 88.4(2) . .
N3 Lu1 P3 31.3(2) . .
N3 Lu1 O1 165.8(3) . .
N3 Lu1 N1 108.5(3) . .
P1 Pd1 Lu1 70.65(7) . .
P1 Pd1 P3 104.86(11) . .
P2 Pd1 Lu1 70.22(7) . .
P2 Pd1 P1 117.03(10) . .
P2 Pd1 P3 105.86(10) . .
P2 Pd1 P4 113.96(10) . .
P3 Pd1 Lu1 70.35(7) . .
P4 Pd1 Lu1 175.21(8) . .
P4 Pd1 P1 104.88(11) . .
P4 Pd1 P3 109.83(11) . .
Li4 Cl1 Lu1 167.7(12) . .
Pd1 P1 Lu1 63.70(6) . .
N1 P1 Lu1 46.2(3) . .
N1 P1 Pd1 105.9(3) . .
N1 P1 C7 109.2(5) . .
N1 P1 C13 108.0(4) . .
C7 P1 Lu1 113.0(3) . .
C7 P1 Pd1 118.0(3) . .
C7 P1 C13 100.0(5) . .
C13 P1 Lu1 143.0(4) . .
C13 P1 Pd1 115.3(3) . .
Pd1 P2 Lu1 64.05(7) . .
N2 P2 Lu1 44.8(3) . .
N2 P2 Pd1 108.8(3) . .
N2 P2 C25 107.7(5) . .
N2 P2 C31 108.4(4) . .
C25 P2 Lu1 128.7(4) . .
C25 P2 Pd1 116.2(3) . .
C25 P2 C31 100.9(5) . .
C31 P2 Lu1 126.7(4) . .
C31 P2 Pd1 114.3(3) . .
Pd1 P3 Lu1 63.37(7) . .
N3 P3 Lu1 44.2(3) . .
N3 P3 Pd1 103.8(3) . .
N3 P3 C43 107.7(5) . .
N3 P3 C49 105.8(5) . .
C43 P3 Lu1 111.3(4) . .
C43 P3 Pd1 118.4(4) . .
C43 P3 C49 100.0(5) . .
C49 P3 Lu1 141.5(4) . .
C49 P3 Pd1 120.3(4) . .
N4 P4 Pd1 107.4(3) . .
N4 P4 C55 102.9(5) . .
N4 P4 C61 104.0(5) . .
C55 P4 Pd1 122.2(4) . .
C61 P4 Pd1 117.1(3) . .
C61 P4 C55 101.2(6) . .
C76 O1 Lu1 123.0(7) . .
C76 O1 C73 103.3(8) . .
C73 O1 Lu1 132.9(6) . .
O1 C76 H76A 111.0 . .
O1 C76 H76B 111.0 . .
O1 C76 C75 103.7(10) . .
H76A C76 H76B 109.0 . .
C75 C76 H76A 111.0 . .
C75 C76 H76B 111.0 . .
C76 C75 H75A 110.6 . .
C76 C75 H75B 110.6 . .
H75A C75 H75B 108.7 . .
C74 C75 C76 105.7(10) . .
C74 C75 H75A 110.6 . .
C74 C75 H75B 110.6 . .
C75 C74 H74A 110.9 . .
C75 C74 H74B 110.9 . .
C75 C74 C73 104.3(9) . .
H74A C74 H74B 108.9 . .
C73 C74 H74A 110.9 . .
C73 C74 H74B 110.9 . .
O1 C73 C74 103.3(9) . .
O1 C73 H73A 111.1 . .
O1 C73 H73B 111.1 . .
C74 C73 H73A 111.1 . .
C74 C73 H73B 111.1 . .
H73A C73 H73B 109.1 . .
C80 O2 Li4 109(2) . .
C80 O2 Li1B 143(2) . .
C77 O2 Li4 148(2) . .
C77 O2 Li1B 92(2) . .
C77 O2 C80 98.3(18) . .
C84B O3 C81B 98.9(16) . .
C84B O3 Li1B 102(2) . .
C81B O3 Li1B 142(2) . .
C81A O3 C84A 101(2) . .
C81A O3 Li4 104(2) . .
C84A O3 Li4 152(2) . .
O3 C84B H84A 110.6 . .
O3 C84B H84B 110.6 . .
O3 C84B C83B 105.6(18) . .
H84A C84B H84B 108.7 . .
C83B C84B H84A 110.6 . .
C83B C84B H84B 110.6 . .
C84B C83B H83A 110.5 . .
C84B C83B H83B 110.5 . .
H83A C83B H83B 108.7 . .
C82B C83B C84B 106(2) . .
C82B C83B H83A 110.5 . .
C82B C83B H83B 110.5 . .
C83B C82B H82A 109.6 . .
C83B C82B H82B 109.6 . .
C83B C82B C81B 110(2) . .
H82A C82B H82B 108.1 . .
C81B C82B H82A 109.6 . .
C81B C82B H82B 109.6 . .
O3 C81B H81A 109.8 . .
O3 C81B H81B 109.8 . .
C82B C81B O3 109.2(17) . .
C82B C81B H81A 109.8 . .
C82B C81B H81B 109.8 . .
H81A C81B H81B 108.3 . .
O3 C81A H81C 113.1 . .
O3 C81A H81D 113.1 . .
O3 C81A C82A 93(3) . .
H81C C81A H81D 110.5 . .
C82A C81A H81C 113.1 . .
C82A C81A H81D 113.1 . .
O3 C84A H84C 112.5 . .
O3 C84A H84D 112.5 . .
O3 C84A C83A 96(2) . .
H84C C84A H84D 110.0 . .
C83A C84A H84C 112.5 . .
C83A C84A H84D 112.5 . .
C84A C83A H83C 113.3 . .
C84A C83A H83D 113.3 . .
H83C C83A H83D 110.6 . .
C82A C83A C84A 92(2) . .
C82A C83A H83C 113.3 . .
C82A C83A H83D 113.3 . .
C81A C82A C83A 102(3) . .
C81A C82A H82C 111.3 . .
C81A C82A H82D 111.3 . .
C83A C82A H82C 111.3 . .
C83A C82A H82D 111.3 . .
H82C C82A H82D 109.2 . .
C89B O5B C92B 96.9(16) . .
C89B O5B Li1B 142(3) . .
C92B O5B Li1B 121(3) . .
O5B C89B H89A 111.5 . .
O5B C89B H89B 111.5 . .
O5B C89B C90B 101.3(18) . .
H89A C89B H89B 109.3 . .
C90B C89B H89A 111.5 . .
C90B C89B H89B 111.5 . .
C89B C90B H90A 110.8 . .
C89B C90B H90B 110.8 . .
H90A C90B H90B 108.9 . .
C91B C90B C89B 104.8(19) . .
C91B C90B H90A 110.8 . .
C91B C90B H90B 110.8 . .
C90B C91B H91A 109.8 . .
C90B C91B H91B 109.9 . .
C90B C91B C92B 109(2) . .
H91A C91B H91B 108.3 . .
C92B C91B H91A 109.8 . .
C92B C91B H91B 109.9 . .
O5B C92B H92A 109.9 . .
O5B C92B H92B 109.9 . .
C91B C92B O5B 108.8(17) . .
C91B C92B H92A 109.9 . .
C91B C92B H92B 109.9 . .
H92A C92B H92B 108.3 . .
P1 N1 Lu1 102.0(4) . .
C1 N1 Lu1 133.6(6) . .
C1 N1 P1 123.5(7) . .
P2 N2 Lu1 103.5(3) . .
C19 N2 Lu1 130.4(7) . .
C19 N2 P2 126.1(7) . .
P3 N3 Lu1 104.5(4) . .
C37 N3 Lu1 134.1(6) . .
C37 N3 P3 121.4(7) . .
P4 N4 H4 111.7 . .
C67 N4 P4 136.5(8) . .
C67 N4 H4 111.7 . .
C6 C1 N1 126.3(10) . .
C6 C1 C2 116.9(11) . .
C2 C1 N1 116.8(10) . .
C1 C6 H6 119.0 . .
C5 C6 C1 122.0(13) . .
C5 C6 H6 119.0 . .
C6 C5 H5 119.4 . .
C6 C5 C4 121.1(13) . .
C4 C5 H5 119.4 . .
C5 C4 H4A 121.9 . .
C3 C4 C5 116.2(12) . .
C3 C4 H4A 121.9 . .
C4 C3 H3 118.1 . .
C2 C3 C4 123.8(13) . .
C2 C3 H3 118.1 . .
C1 C2 H2 120.2 . .
C3 C2 C1 119.6(12) . .
C3 C2 H2 120.2 . .
C8 C7 P1 120.8(8) . .
C8 C7 C12 118.5(11) . .
C12 C7 P1 120.7(9) . .
C7 C8 H8 118.8 . .
C7 C8 C9 122.5(12) . .
C9 C8 H8 118.8 . .
C8 C9 H9 120.4 . .
C10 C9 C8 119.2(13) . .
C10 C9 H9 120.4 . .
C9 C10 H10 120.4 . .
C11 C10 C9 119.2(12) . .
C11 C10 H10 120.4 . .
C10 C11 H11 119.0 . .
C10 C11 C12 122.0(13) . .
C12 C11 H11 119.0 . .
C7 C12 C11 118.3(12) . .
C7 C12 H12 120.9 . .
C11 C12 H12 120.9 . .
C14 C13 P1 125.8(9) . .
C14 C13 C18 117.1(9) . .
C18 C13 P1 116.9(8) . .
C13 C14 H14 118.7 . .
C13 C14 C15 122.5(11) . .
C15 C14 H14 118.7 . .
C14 C15 H15 120.0 . .
C16 C15 C14 119.9(11) . .
C16 C15 H15 120.0 . .
C15 C16 H16 119.8 . .
C15 C16 C17 120.4(10) . .
C17 C16 H16 119.8 . .
C16 C17 H17 120.5 . .
C16 C17 C18 119.1(11) . .
C18 C17 H17 120.5 . .
C13 C18 H18 119.5 . .
C17 C18 C13 121.0(10) . .
C17 C18 H18 119.5 . .
C20 C19 N2 124.6(10) . .
C24 C19 N2 118.3(9) . .
C24 C19 C20 117.0(9) . .
C19 C20 H20 120.1 . .
C21 C20 C19 119.8(11) . .
C21 C20 H20 120.1 . .
C20 C21 H21 118.7 . .
C22 C21 C20 122.6(12) . .
C22 C21 H21 118.7 . .
C21 C22 H22 120.8 . .
C21 C22 C23 118.3(10) . .
C23 C22 H22 120.8 . .
C22 C23 H23 119.5 . .
C22 C23 C24 121.0(12) . .
C24 C23 H23 119.5 . .
C19 C24 C23 121.3(11) . .
C19 C24 H24 119.4 . .
C23 C24 H24 119.4 . .
C26 C25 P2 120.3(8) . .
C26 C25 C30 115.9(10) . .
C30 C25 P2 123.7(8) . .
C25 C26 H26 119.1 . .
C27 C26 C25 121.9(11) . .
C27 C26 H26 119.1 . .
C26 C27 H27 119.4 . .
C28 C27 C26 121.1(12) . .
C28 C27 H27 119.4 . .
C27 C28 H28 120.6 . .
C27 C28 C29 118.9(12) . .
C29 C28 H28 120.6 . .
C28 C29 H29 119.8 . .
C30 C29 C28 120.4(12) . .
C30 C29 H29 119.8 . .
C25 C30 H30 119.2 . .
C29 C30 C25 121.6(11) . .
C29 C30 H30 119.2 . .
C32 C31 P2 126.5(9) . .
C36 C31 P2 117.3(9) . .
C36 C31 C32 116.2(11) . .
C31 C32 H32 118.6 . .
C33 C32 C31 122.8(12) . .
C33 C32 H32 118.6 . .
C32 C33 H33 120.8 . .
C32 C33 C34 118.5(12) . .
C34 C33 H33 120.8 . .
C33 C34 H34 119.1 . .
C35 C34 C33 121.9(13) . .
C35 C34 H34 119.1 . .
C34 C35 H35 120.5 . .
C34 C35 C36 118.9(12) . .
C36 C35 H35 120.5 . .
C31 C36 C35 121.7(11) . .
C31 C36 H36 119.1 . .
C35 C36 H36 119.1 . .
C38 C37 N3 125.9(9) . .
C38 C37 C42 114.5(11) . .
C42 C37 N3 119.6(10) . .
C37 C38 H38 118.2 . .
C39 C38 C37 123.7(11) . .
C39 C38 H38 118.2 . .
C38 C39 H39 119.3 . .
C38 C39 C40 121.5(13) . .
C40 C39 H39 119.3 . .
C39 C40 H40 120.7 . .
C39 C40 C41 118.6(13) . .
C41 C40 H40 120.7 . .
C40 C41 H41 120.6 . .
C40 C41 C42 118.7(11) . .
C42 C41 H41 120.6 . .
C37 C42 C41 123.0(11) . .
C37 C42 H42 118.5 . .
C41 C42 H42 118.5 . .
C44 C43 P3 118.3(8) . .
C48 C43 P3 123.9(10) . .
C48 C43 C44 117.4(10) . .
C43 C44 H44 120.4 . .
C45 C44 C43 119.2(12) . .
C45 C44 H44 120.4 . .
C44 C45 H45 120.4 . .
C46 C45 C44 119.1(13) . .
C46 C45 H45 120.4 . .
C45 C46 H46 119.9 . .
C47 C46 C45 120.2(12) . .
C47 C46 H46 119.9 . .
C46 C47 H47 119.2 . .
C46 C47 C48 121.7(14) . .
C48 C47 H47 119.2 . .
C43 C48 H48 118.9 . .
C47 C48 C43 122.3(14) . .
C47 C48 H48 118.9 . .
C50 C49 P3 125.7(10) . .
C50 C49 C54 118.6(12) . .
C54 C49 P3 115.7(10) . .
C49 C50 H50 119.9 . .
C49 C50 C51 120.3(13) . .
C51 C50 H50 119.9 . .
C50 C51 H51 118.6 . .
C52 C51 C50 122.8(13) . .
C52 C51 H51 118.6 . .
C51 C52 H52 122.1 . .
C51 C52 C53 115.8(13) . .
C53 C52 H52 122.1 . .
C52 C53 H53 118.9 . .
C54 C53 C52 122.2(14) . .
C54 C53 H53 118.9 . .
C49 C54 H54 119.8 . .
C53 C54 C49 120.3(14) . .
C53 C54 H54 119.8 . .
C56 C55 P4 124.9(12) . .
C60 C55 P4 118.5(11) . .
C60 C55 C56 116.5(13) . .
C55 C56 H56 118.2 . .
C55 C56 C57 123.5(16) . .
C57 C56 H56 118.2 . .
C56 C57 H57 121.9 . .
C58 C57 C56 116.1(16) . .
C58 C57 H57 121.9 . .
C57 C58 H58 118.7 . .
C59 C58 C57 122.6(17) . .
C59 C58 H58 118.7 . .
C58 C59 H59 119.7 . .
C58 C59 C60 120.7(18) . .
C60 C59 H59 119.7 . .
C55 C60 C59 120.5(16) . .
C55 C60 H60 119.8 . .
C59 C60 H60 119.8 . .
C62 C61 P4 123.5(9) . .
C62 C61 C66 117.0(12) . .
C66 C61 P4 118.6(8) . .
C61 C62 H62 119.5 . .
C61 C62 C63 120.9(11) . .
C63 C62 H62 119.5 . .
C62 C63 H63 120.4 . .
C64 C63 C62 119.2(12) . .
C64 C63 H63 120.4 . .
C63 C64 H64 120.3 . .
C65 C64 C63 119.4(13) . .
C65 C64 H64 120.3 . .
C64 C65 H65 119.2 . .
C64 C65 C66 121.5(12) . .
C66 C65 H65 119.2 . .
C61 C66 H66 119.1 . .
C65 C66 C61 121.8(11) . .
C65 C66 H66 119.1 . .
C68 C67 N4 121.2(9) . .
C72 C67 N4 118.8(10) . .
C72 C67 C68 120.0(10) . .
C67 C68 H68 121.2 . .
C69 C68 C67 117.7(11) . .
C69 C68 H68 121.2 . .
C68 C69 H69 118.5 . .
C70 C69 C68 123.1(13) . .
C70 C69 H69 118.5 . .
C69 C70 H70 120.0 . .
C69 C70 C71 120.0(11) . .
C71 C70 H70 120.0 . .
C70 C71 H71 120.1 . .
C70 C71 C72 119.8(11) . .
C72 C71 H71 120.1 . .
C67 C72 C71 119.5(12) . .
C67 C72 H72 120.3 . .
C71 C72 H72 120.3 . .
C85A O4A C88A 119(3) . .
C85A O4A Li4 112(3) . .
C88A O4A Li4 121(3) . .
O4A C85A H85A 110.9 . .
O4A C85A H85B 110.9 . .
H85A C85A H85B 108.9 . .
C86 C85A O4A 104(3) . .
C86 C85A H85A 110.9 . .
C86 C85A H85B 110.9 . .
C88B O4B C85B 103.2(16) . .
C88B O4B Li1B 131(3) . .
C85B O4B Li1B 124(3) . .
O4B C88B H88A 110.6 . .
O4B C88B H88B 110.6 . .
O4B C88B C87B 105.9(15) . .
H88A C88B H88B 108.7 . .
C87B C88B H88A 110.6 . .
C87B C88B H88B 110.6 . .
C88B C87B H87A 110.1 . .
C88B C87B H87B 110.1 . .
H87A C87B H87B 108.4 . .
C86 C87B C88B 108.1(14) . .
C86 C87B H87A 110.1 . .
C86 C87B H87B 110.1 . .
C85A C86 H86A 108.7 . .
C85A C86 H86B 108.7 . .
C85A C86 C87A 114(2) . .
C87B C86 H86C 111.5 . .
C87B C86 H86D 111.5 . .
C87B C86 C85B 101.2(14) . .
H86A C86 H86B 107.6 . .
H86C C86 H86D 109.4 . .
C85B C86 H86C 111.5 . .
C85B C86 H86D 111.5 . .
C87A C86 H86A 108.7 . .
C87A C86 H86B 108.7 . .
O4B C85B C86 99.2(14) . .
O4B C85B H85C 111.9 . .
O4B C85B H85D 111.9 . .
C86 C85B H85C 111.9 . .
C86 C85B H85D 111.9 . .
H85C C85B H85D 109.6 . .
C86 C87A H87C 113.4 . .
C86 C87A H87D 113.4 . .
H87C C87A H87D 110.7 . .
C88A C87A C86 91(3) . .
C88A C87A H87C 113.4 . .
C88A C87A H87D 113.4 . .
O4A C88A C87A 106(3) . .
O4A C88A H88C 110.5 . .
O4A C88A H88D 110.5 . .
C87A C88A H88C 110.5 . .
C87A C88A H88D 110.5 . .
H88C C88A H88D 108.7 . .
O2 Li4 Cl1 116(2) . .
O3 Li4 Cl1 122(3) . .
O3 Li4 O2 94(2) . .
O3 Li4 O4A 103(2) . .
O4A Li4 Cl1 111(2) . .
O4A Li4 O2 107(3) . .
O2 Li1B O3 94(2) . .
O2 Li1B O5B 121(3) . .
O3 Li1B O5B 118(3) . .
O4B Li1B O2 115(3) . .
O4B Li1B O3 112(2) . .
O4B Li1B O5B 97(2) . .
C93 O6 C96 98.9(14) . .
O6 C93 H93A 110.7 . .
O6 C93 H93B 110.7 . .
H93A C93 H93B 108.8 . .
C94 C93 O6 105.4(15) . .
C94 C93 H93A 110.7 . .
C94 C93 H93B 110.7 . .
C93 C94 H94A 109.6 . .
C93 C94 H94B 109.6 . .
H94A C94 H94B 108.1 . .
C95 C94 C93 110.3(16) . .
C95 C94 H94A 109.6 . .
C95 C94 H94B 109.6 . .
C94 C95 H95A 109.4 . .
C94 C95 H95B 109.4 . .
C94 C95 C96 111.0(17) . .
H95A C95 H95B 108.0 . .
C96 C95 H95A 109.4 . .
C96 C95 H95B 109.4 . .
O6 C96 H96A 109.9 . .
O6 C96 H96B 109.9 . .
C95 C96 O6 109.0(15) . .
C95 C96 H96A 109.9 . .
C95 C96 H96B 109.9 . .
H96A C96 H96B 108.3 . .
O2 C80 H80A 113.2 . .
O2 C80 H80B 113.2 . .
H80A C80 H80B 110.6 . .
C79 C80 O2 92(2) . .
C79 C80 H80A 113.2 . .
C79 C80 H80B 113.2 . .
O2 C77 H77A 112.0 . .
O2 C77 H77B 112.0 . .
O2 C77 C78 99(2) . .
H77A C77 H77B 109.7 . .
C78 C77 H77A 112.0 . .
C78 C77 H77B 112.0 . .
C77 C78 H78A 113.2 . .
C77 C78 H78B 113.2 . .
H78A C78 H78B 110.5 . .
C79 C78 C77 93(2) . .
C79 C78 H78A 113.2 . .
C79 C78 H78B 113.2 . .
C80 C79 C78 102(3) . .
C80 C79 H79A 111.3 . .
C80 C79 H79B 111.3 . .
C78 C79 H79A 111.3 . .
C78 C79 H79B 111.3 . .
H79A C79 H79B 109.2 . .

loop_
_geom_bond_atom_site_label_1
_geom_bond_atom_site_label_2
_geom_bond_distance
_geom_bond_site_symmetry_2
Lu1 Pd1 2.9672(12) .
Lu1 Cl1 2.597(3) .
Lu1 P1 3.123(3) .
Lu1 P2 3.105(3) .
Lu1 P3 3.126(3) .
Lu1 O1 2.455(7) .
Lu1 N1 2.306(8) .
Lu1 N2 2.248(8) .
Lu1 N3 2.250(9) .
Pd1 P1 2.367(3) .
Pd1 P2 2.363(3) .
Pd1 P3 2.399(3) .
Pd1 P4 2.367(3) .
Cl1 Li4 2.31(5) .
P1 N1 1.680(8) .
P1 C7 1.861(12) .
P1 C13 1.872(10) .
P2 N2 1.681(8) .
P2 C25 1.829(10) .
P2 C31 1.863(12) .
P3 N3 1.678(8) .
P3 C43 1.845(9) .
P3 C49 1.868(12) .
P4 N4 1.690(9) .
P4 C55 1.833(12) .
P4 C61 1.808(12) .
O1 C76 1.414(13) .
O1 C73 1.456(12) .
C76 H76A 0.9900 .
C76 H76B 0.9900 .
C76 C75 1.496(15) .
C75 H75A 0.9900 .
C75 H75B 0.9900 .
C75 C74 1.461(16) .
C74 H74A 0.9900 .
C74 H74B 0.9900 .
C74 C73 1.539(14) .
C73 H73A 0.9900 .
C73 H73B 0.9900 .
O2 Li4 2.05(5) .
O2 Li1B 1.93(5) .
O2 C80 1.405(17) .
O2 C77 1.398(17) .
O3 C84B 1.43(2) .
O3 C81B 1.52(2) .
O3 C81A 1.345(18) .
O3 C84A 1.397(19) .
O3 Li4 1.87(5) .
O3 Li1B 2.01(5) .
C84B H84A 0.9900 .
C84B H84B 0.9900 .
C84B C83B 1.48(2) .
C83B H83A 0.9900 .
C83B H83B 0.9900 .
C83B C82B 1.28(2) .
C82B H82A 0.9900 .
C82B H82B 0.9900 .
C82B C81B 1.36(2) .
C81B H81A 0.9900 .
C81B H81B 0.9900 .
C81A H81C 0.9900 .
C81A H81D 0.9900 .
C81A C82A 1.37(3) .
C84A H84C 0.9900 .
C84A H84D 0.9900 .
C84A C83A 1.76(4) .
C83A H83C 0.9900 .
C83A H83D 0.9900 .
C83A C82A 1.425(18) .
C82A H82C 0.9900 .
C82A H82D 0.9900 .
O5B C89B 1.46(2) .
O5B C92B 1.51(2) .
O5B Li1B 2.12(6) .
C89B H89A 0.9900 .
C89B H89B 0.9900 .
C89B C90B 1.49(2) .
C90B H90A 0.9900 .
C90B H90B 0.9900 .
C90B C91B 1.278(19) .
C91B H91A 0.9900 .
C91B H91B 0.9900 .
C91B C92B 1.36(2) .
C92B H92A 0.9900 .
C92B H92B 0.9900 .
N1 C1 1.433(13) .
N2 C19 1.414(11) .
N3 C37 1.419(14) .
N4 H4 0.8800 .
N4 C67 1.437(12) .
C1 C6 1.399(16) .
C1 C2 1.409(16) .
C6 H6 0.9500 .
C6 C5 1.363(16) .
C5 H5 0.9500 .
C5 C4 1.402(18) .
C4 H4A 0.9500 .
C4 C3 1.376(18) .
C3 H3 0.9500 .
C3 C2 1.368(17) .
C2 H2 0.9500 .
C7 C8 1.378(15) .
C7 C12 1.392(14) .
C8 H8 0.9500 .
C8 C9 1.390(17) .
C9 H9 0.9500 .
C9 C10 1.387(17) .
C10 H10 0.9500 .
C10 C11 1.350(17) .
C11 H11 0.9500 .
C11 C12 1.430(17) .
C12 H12 0.9500 .
C13 C14 1.347(14) .
C13 C18 1.428(15) .
C14 H14 0.9500 .
C14 C15 1.377(13) .
C15 H15 0.9500 .
C15 C16 1.374(16) .
C16 H16 0.9500 .
C16 C17 1.374(15) .
C17 H17 0.9500 .
C17 C18 1.385(13) .
C18 H18 0.9500 .
C19 C20 1.409(15) .
C19 C24 1.393(14) .
C20 H20 0.9500 .
C20 C21 1.400(14) .
C21 H21 0.9500 .
C21 C22 1.359(17) .
C22 H22 0.9500 .
C22 C23 1.368(17) .
C23 H23 0.9500 .
C23 C24 1.407(13) .
C24 H24 0.9500 .
C25 C26 1.396(15) .
C25 C30 1.403(14) .
C26 H26 0.9500 .
C26 C27 1.380(17) .
C27 H27 0.9500 .
C27 C28 1.358(17) .
C28 H28 0.9500 .
C28 C29 1.384(18) .
C29 H29 0.9500 .
C29 C30 1.381(17) .
C30 H30 0.9500 .
C31 C32 1.412(14) .
C31 C36 1.369(15) .
C32 H32 0.9500 .
C32 C33 1.341(16) .
C33 H33 0.9500 .
C33 C34 1.361(17) .
C34 H34 0.9500 .
C34 C35 1.356(16) .
C35 H35 0.9500 .
C35 C36 1.377(15) .
C36 H36 0.9500 .
C37 C38 1.382(16) .
C37 C42 1.393(13) .
C38 H38 0.9500 .
C38 C39 1.351(16) .
C39 H39 0.9500 .
C39 C40 1.355(15) .
C40 H40 0.9500 .
C40 C41 1.392(18) .
C41 H41 0.9500 .
C41 C42 1.396(17) .
C42 H42 0.9500 .
C43 C44 1.429(16) .
C43 C48 1.369(15) .
C44 H44 0.9500 .
C44 C45 1.422(16) .
C45 H45 0.9500 .
C45 C46 1.391(19) .
C46 H46 0.9500 .
C46 C47 1.33(2) .
C47 H47 0.9500 .
C47 C48 1.364(17) .
C48 H48 0.9500 .
C49 C50 1.370(16) .
C49 C54 1.385(17) .
C50 H50 0.9500 .
C50 C51 1.405(18) .
C51 H51 0.9500 .
C51 C52 1.363(18) .
C52 H52 0.9500 .
C52 C53 1.41(2) .
C53 H53 0.9500 .
C53 C54 1.38(2) .
C54 H54 0.9500 .
C55 C56 1.377(18) .
C55 C60 1.372(19) .
C56 H56 0.9500 .
C56 C57 1.407(19) .
C57 H57 0.9500 .
C57 C58 1.38(2) .
C58 H58 0.9500 .
C58 C59 1.30(2) .
C59 H59 0.9500 .
C59 C60 1.41(2) .
C60 H60 0.9500 .
C61 C62 1.357(14) .
C61 C66 1.394(15) .
C62 H62 0.9500 .
C62 C63 1.438(18) .
C63 H63 0.9500 .
C63 C64 1.367(17) .
C64 H64 0.9500 .
C64 C65 1.346(17) .
C65 H65 0.9500 .
C65 C66 1.365(18) .
C66 H66 0.9500 .
C67 C68 1.383(15) .
C67 C72 1.381(15) .
C68 H68 0.9500 .
C68 C69 1.379(15) .
C69 H69 0.9500 .
C69 C70 1.339(17) .
C70 H70 0.9500 .
C70 C71 1.347(18) .
C71 H71 0.9500 .
C71 C72 1.405(16) .
C72 H72 0.9500 .
O4A C85A 1.29(4) .
O4A C88A 1.45(5) .
O4A Li4 1.97(5) .
C85A H85A 0.9900 .
C85A H85B 0.9900 .
C85A C86 1.29(4) .
O4B C88B 1.41(2) .
O4B C85B 1.47(2) .
O4B Li1B 1.90(5) .
C88B H88A 0.9900 .
C88B H88B 0.9900 .
C88B C87B 1.49(2) .
C87B H87A 0.9900 .
C87B H87B 0.9900 .
C87B C86 1.42(2) .
C86 H86A 0.9900 .
C86 H86B 0.9900 .
C86 H86C 0.9900 .
C86 H86D 0.9900 .
C86 C85B 1.58(2) .
C86 C87A 1.73(5) .
C85B H85C 0.9900 .
C85B H85D 0.9900 .
C87A H87C 0.9900 .
C87A H87D 0.9900 .
C87A C88A 1.49(5) .
C88A H88C 0.9900 .
C88A H88D 0.9900 .
O6 C93 1.47(2) .
O6 C96 1.510(18) .
C93 H93A 0.9900 .
C93 H93B 0.9900 .
C93 C94 1.452(18) .
C94 H94A 0.9900 .
C94 H94B 0.9900 .
C94 C95 1.255(11) .
C95 H95A 0.9900 .
C95 H95B 0.9900 .
C95 C96 1.363(18) .
C96 H96A 0.9900 .
C96 H96B 0.9900 .
C80 H80A 0.9900 .
C80 H80B 0.9900 .
C80 C79 1.39(3) .
C77 H77A 0.9900 .
C77 H77B 0.9900 .
C77 C78 1.74(3) .
C78 H78A 0.9900 .
C78 H78B 0.9900 .
C78 C79 1.42(2) .
C79 H79A 0.9900 .
C79 H79B 0.9900 .

loop_
_geom_torsion_atom_site_label_1
_geom_torsion_atom_site_label_2
_geom_torsion_atom_site_label_3
_geom_torsion_atom_site_label_4
_geom_torsion
_geom_torsion_site_symmetry_1
_geom_torsion_site_symmetry_2
_geom_torsion_site_symmetry_3
_geom_torsion_site_symmetry_4
Lu1 P1 N1 C1 -170.7(10) . . . .
Lu1 P1 C7 C8 -127.1(8) . . . .
Lu1 P1 C7 C12 51.0(9) . . . .
Lu1 P1 C13 C14 167.4(8) . . . .
Lu1 P1 C13 C18 -7.6(11) . . . .
Lu1 P2 N2 C19 177.8(11) . . . .
Lu1 P2 C25 C26 -135.3(8) . . . .
Lu1 P2 C25 C30 40.7(10) . . . .
Lu1 P2 C31 C32 -161.7(7) . . . .
Lu1 P2 C31 C36 20.4(9) . . . .
Lu1 P3 N3 C37 177.7(10) . . . .
Lu1 P3 C43 C44 31.6(10) . . . .
Lu1 P3 C43 C48 -141.2(10) . . . .
Lu1 P3 C49 C50 -145.7(8) . . . .
Lu1 P3 C49 C54 33.9(14) . . . .
Lu1 O1 C76 C75 -126.3(9) . . . .
Lu1 O1 C73 C74 129.2(8) . . . .
Lu1 N1 C1 C6 -152.9(9) . . . .
Lu1 N1 C1 C2 29.4(14) . . . .
Lu1 N2 C19 C20 156.8(9) . . . .
Lu1 N2 C19 C24 -19.0(14) . . . .
Lu1 N3 C37 C38 -142.0(10) . . . .
Lu1 N3 C37 C42 40.5(16) . . . .
Pd1 P1 N1 Lu1 -24.3(4) . . . .
Pd1 P1 N1 C1 165.0(7) . . . .
Pd1 P1 C7 C8 -55.7(9) . . . .
Pd1 P1 C7 C12 122.4(8) . . . .
Pd1 P1 C13 C14 88.3(10) . . . .
Pd1 P1 C13 C18 -86.8(8) . . . .
Pd1 P2 N2 Lu1 0.8(4) . . . .
Pd1 P2 N2 C19 178.7(8) . . . .
Pd1 P2 C25 C26 -58.6(10) . . . .
Pd1 P2 C25 C30 117.4(8) . . . .
Pd1 P2 C31 C32 123.5(8) . . . .
Pd1 P2 C31 C36 -54.4(8) . . . .
Pd1 P3 N3 Lu1 -23.7(4) . . . .
Pd1 P3 N3 C37 154.0(7) . . . .
Pd1 P3 C43 C44 101.9(9) . . . .
Pd1 P3 C43 C48 -70.9(11) . . . .
Pd1 P3 C49 C50 130.0(10) . . . .
Pd1 P3 C49 C54 -50.4(11) . . . .
Pd1 P4 N4 C67 169.1(12) . . . .
Pd1 P4 C55 C56 123.3(9) . . . .
Pd1 P4 C55 C60 -54.0(11) . . . .
Pd1 P4 C61 C62 111.3(9) . . . .
Pd1 P4 C61 C66 -57.2(10) . . . .
P1 N1 C1 C6 14.5(15) . . . .
P1 N1 C1 C2 -163.1(8) . . . .
P1 C7 C8 C9 178.1(8) . . . .
P1 C7 C12 C11 -178.5(8) . . . .
P1 C13 C14 C15 -176.5(9) . . . .
P1 C13 C18 C17 178.0(8) . . . .
P2 N2 C19 C20 -20.4(16) . . . .
P2 N2 C19 C24 163.8(9) . . . .
P2 C25 C26 C27 178.5(10) . . . .
P2 C25 C30 C29 -175.2(10) . . . .
P2 C31 C32 C33 -178.6(9) . . . .
P2 C31 C36 C35 178.7(9) . . . .
P3 N3 C37 C38 41.1(16) . . . .
P3 N3 C37 C42 -136.4(10) . . . .
P3 C43 C44 C45 -174.6(9) . . . .
P3 C43 C48 C47 174.8(10) . . . .
P3 C49 C50 C51 179.5(11) . . . .
P3 C49 C54 C53 -179.0(13) . . . .
P4 N4 C67 C68 7(2) . . . .
P4 N4 C67 C72 -173.1(10) . . . .
P4 C55 C56 C57 -178.7(9) . . . .
P4 C55 C60 C59 178.4(11) . . . .
P4 C61 C62 C63 -168.6(10) . . . .
P4 C61 C66 C65 171.1(10) . . . .
O1 C76 C75 C74 -31.3(16) . . . .
C76 O1 C73 C74 -40.3(11) . . . .
C76 C75 C74 C73 6.1(16) . . . .
C75 C74 C73 O1 20.2(13) . . . .
C73 O1 C76 C75 44.5(13) . . . .
O2 C80 C79 C78 -72(3) . . . .
O2 C77 C78 C79 1(3) . . . .
O3 C84B C83B C82B -33(5) . . . .
O3 C81A C82A C83A 72(4) . . . .
O3 C84A C83A C82A 1(4) . . . .
C84B O3 C81B C82B -12(5) . . . .
C84B O3 C81A C82A -97(3) . . . .
C84B O3 C84A C83A 72(3) . . . .
C84B O3 Li4 Cl1 -115(4) . . . .
C84B O3 Li4 O2 120(4) . . . .
C84B O3 Li4 O4A 11(5) . . . .
C84B C83B C82B C81B 25(6) . . . .
C83B C82B C81B O3 -8(6) . . . .
C81B O3 C84B C83B 25(4) . . . .
C81B O3 C81A C82A 4(3) . . . .
C81B O3 C84A C83A -46(3) . . . .
C81B O3 Li4 Cl1 42(4) . . . .
C81B O3 Li4 O2 -84(3) . . . .
C81B O3 Li4 O4A 168(3) . . . .
C81A O3 C84B C83B 110(4) . . . .
C81A O3 C81B C82B -71(4) . . . .
C81A O3 C84A C83A 40(4) . . . .
C81A O3 Li4 Cl1 -56(4) . . . .
C81A O3 Li4 O2 179(3) . . . .
C81A O3 Li4 O4A 70(3) . . . .
C84A O3 C84B C83B -34(3) . . . .
C84A O3 C81B C82B 31(4) . . . .
C84A O3 C81A C82A -70(4) . . . .
C84A O3 Li4 Cl1 151(6) . . . .
C84A O3 Li4 O2 26(7) . . . .
C84A O3 Li4 O4A -83(6) . . . .
C84A C83A C82A C81A -41(4) . . . .
O5B C89B C90B C91B -44(3) . . . .
C89B O5B C92B C91B -22(4) . . . .
C89B C90B C91B C92B 30(4) . . . .
C90B C91B C92B O5B -5(5) . . . .
C92B O5B C89B C90B 37(3) . . . .
N1 P1 C7 C8 -176.7(8) . . . .
N1 P1 C7 C12 1.4(9) . . . .
N1 P1 C13 C14 -153.5(10) . . . .
N1 P1 C13 C18 31.4(9) . . . .
N1 C1 C6 C5 -177.1(11) . . . .
N1 C1 C2 C3 179.7(10) . . . .
N2 P2 C25 C26 179.1(9) . . . .
N2 P2 C25 C30 -4.9(10) . . . .
N2 P2 C31 C32 -114.9(9) . . . .
N2 P2 C31 C36 67.1(8) . . . .
N2 C19 C20 C21 -178.1(12) . . . .
N2 C19 C24 C23 176.6(11) . . . .
N3 P3 C43 C44 -15.2(10) . . . .
N3 P3 C43 C48 171.9(10) . . . .
N3 P3 C49 C50 -113.1(11) . . . .
N3 P3 C49 C54 66.5(11) . . . .
N3 C37 C38 C39 -179.0(13) . . . .
N3 C37 C42 C41 177.4(12) . . . .
N4 P4 C55 C56 -116.3(10) . . . .
N4 P4 C55 C60 66.4(11) . . . .
N4 P4 C61 C62 -6.9(11) . . . .
N4 P4 C61 C66 -175.5(9) . . . .
N4 C67 C68 C69 -180.0(14) . . . .
N4 C67 C72 C71 -179.3(13) . . . .
C1 C6 C5 C4 -5.2(19) . . . .
C6 C1 C2 C3 1.8(16) . . . .
C6 C5 C4 C3 7.0(19) . . . .
C5 C4 C3 C2 -5(2) . . . .
C4 C3 C2 C1 0.4(19) . . . .
C2 C1 C6 C5 0.6(17) . . . .
C7 P1 N1 Lu1 103.8(4) . . . .
C7 P1 N1 C1 -66.9(9) . . . .
C7 P1 C13 C14 -39.4(11) . . . .
C7 P1 C13 C18 145.6(8) . . . .
C7 C8 C9 C10 3.1(17) . . . .
C8 C7 C12 C11 -0.4(15) . . . .
C8 C9 C10 C11 -5.9(17) . . . .
C9 C10 C11 C12 5.7(19) . . . .
C10 C11 C12 C7 -2.6(17) . . . .
C12 C7 C8 C9 0.0(16) . . . .
C13 P1 N1 Lu1 -148.3(4) . . . .
C13 P1 N1 C1 41.0(10) . . . .
C13 P1 C7 C8 70.1(9) . . . .
C13 P1 C7 C12 -111.8(8) . . . .
C13 C14 C15 C16 0.2(19) . . . .
C14 C13 C18 C17 2.5(16) . . . .
C14 C15 C16 C17 0.2(18) . . . .
C15 C16 C17 C18 0.8(17) . . . .
C16 C17 C18 C13 -2.1(16) . . . .
C18 C13 C14 C15 -1.5(17) . . . .
C19 C20 C21 C22 3(2) . . . .
C20 C19 C24 C23 0.6(18) . . . .
C20 C21 C22 C23 -2(2) . . . .
C21 C22 C23 C24 0(2) . . . .
C22 C23 C24 C19 1(2) . . . .
C24 C19 C20 C21 -2.3(18) . . . .
C25 P2 N2 Lu1 127.6(4) . . . .
C25 P2 N2 C19 -54.6(10) . . . .
C25 P2 C31 C32 -1.9(9) . . . .
C25 P2 C31 C36 -179.9(8) . . . .
C25 C26 C27 C28 -2(2) . . . .
C26 C25 C30 C29 1.0(17) . . . .
C26 C27 C28 C29 -1(2) . . . .
C27 C28 C29 C30 4(2) . . . .
C28 C29 C30 C25 -4(2) . . . .
C30 C25 C26 C27 2.2(17) . . . .
C31 P2 N2 Lu1 -124.0(4) . . . .
C31 P2 N2 C19 53.8(10) . . . .
C31 P2 C25 C26 65.5(9) . . . .
C31 P2 C25 C30 -118.4(9) . . . .
C31 C32 C33 C34 1.3(17) . . . .
C32 C31 C36 C35 0.6(15) . . . .
C32 C33 C34 C35 -1.9(18) . . . .
C33 C34 C35 C36 1.8(18) . . . .
C34 C35 C36 C31 -1.1(17) . . . .
C36 C31 C32 C33 -0.7(15) . . . .
C37 C38 C39 C40 2(2) . . . .
C38 C37 C42 C41 -0.4(19) . . . .
C38 C39 C40 C41 -1(2) . . . .
C39 C40 C41 C42 -1(2) . . . .
C40 C41 C42 C37 2(2) . . . .
C42 C37 C38 C39 -1(2) . . . .
C43 P3 N3 Lu1 102.6(5) . . . .
C43 P3 N3 C37 -79.7(9) . . . .
C43 P3 C49 C50 -1.4(12) . . . .
C43 P3 C49 C54 178.2(10) . . . .
C43 C44 C45 C46 -1.6(18) . . . .
C44 C43 C48 C47 1.9(19) . . . .
C44 C45 C46 C47 4(2) . . . .
C45 C46 C47 C48 -3(2) . . . .
C46 C47 C48 C43 0(2) . . . .
C48 C43 C44 C45 -1.3(17) . . . .
C49 P3 N3 Lu1 -151.2(5) . . . .
C49 P3 N3 C37 26.5(10) . . . .
C49 P3 C43 C44 -125.5(9) . . . .
C49 P3 C43 C48 61.7(11) . . . .
C49 C50 C51 C52 0(2) . . . .
C50 C49 C54 C53 1(2) . . . .
C50 C51 C52 C53 0(2) . . . .
C51 C52 C53 C54 1(3) . . . .
C52 C53 C54 C49 -1(3) . . . .
C54 C49 C50 C51 0(2) . . . .
C55 P4 N4 C67 39.0(14) . . . .
C55 P4 C61 C62 -113.4(10) . . . .
C55 P4 C61 C66 78.0(10) . . . .
C55 C56 C57 C58 -0.1(19) . . . .
C56 C55 C60 C59 0.8(19) . . . .
C56 C57 C58 C59 2(2) . . . .
C57 C58 C59 C60 -2(3) . . . .
C58 C59 C60 C55 1(2) . . . .
C60 C55 C56 C57 -1.3(18) . . . .
C61 P4 N4 C67 -66.1(14) . . . .
C61 P4 C55 C56 -8.9(10) . . . .
C61 P4 C55 C60 173.7(10) . . . .
C61 C62 C63 C64 -3(2) . . . .
C62 C61 C66 C65 1.7(18) . . . .
C62 C63 C64 C65 5(2) . . . .
C63 C64 C65 C66 -3(2) . . . .
C64 C65 C66 C61 0(2) . . . .
C66 C61 C62 C63 0.2(18) . . . .
C67 C68 C69 C70 -1(2) . . . .
C68 C67 C72 C71 0(2) . . . .
C68 C69 C70 C71 0(2) . . . .
C69 C70 C71 C72 0(2) . . . .
C70 C71 C72 C67 -1(2) . . . .
C72 C67 C68 C69 1(2) . . . .
O4A C85A C86 C87B -51(4) . . . .
O4A C85A C86 C85B 32(2) . . . .
O4A C85A C86 C87A -10(4) . . . .
C85A O4A C88A C87A 21(5) . . . .
C85A C86 C85B O4B -77(3) . . . .
C85A C86 C87A C88A 21(4) . . . .
O4B C88B C87B C86 -8(4) . . . .
C88B O4B C85B C86 -46(3) . . . .
C88B C87B C86 C85A 36(5) . . . .
C88B C87B C86 C85B -20(4) . . . .
C88B C87B C86 C87A -57(3) . . . .
C87B C86 C85B O4B 41(3) . . . .
C87B C86 C87A C88A 127(4) . . . .
C86 C87A C88A O4A -21(4) . . . .
C85B O4B C88B C87B 35(4) . . . .
C85B C86 C87A C88A -15(3) . . . .
C87A C86 C85B O4B 63(2) . . . .
C88A O4A C85A C86 -6(5) . . . .
Li4 O2 C80 C79 -126(2) . . . .
Li4 O2 C77 C78 168(4) . . . .
Li4 O3 C84B C83B -176(3) . . . .
Li4 O3 C81B C82B -177(3) . . . .
Li4 O3 C81A C82A 123(3) . . . .
Li4 O3 C84A C83A -166(5) . . . .
Li4 O4A C85A C86 -156(3) . . . .
Li4 O4A C88A C87A 169(3) . . . .
Li1B O2 C80 C79 174(4) . . . .
Li1B O2 C77 C78 174(2) . . . .
Li1B O3 C84B C83B -122(3) . . . .
Li1B O3 C81B C82B 110(4) . . . .
Li1B O3 C81A C82A -177(3) . . . .
Li1B O3 C84A C83A 172(3) . . . .
Li1B O3 Li4 Cl1 177(3) . . . .
Li1B O3 Li4 O2 52(2) . . . .
Li1B O3 Li4 O4A -57(2) . . . .
Li1B O5B C89B C90B -133(4) . . . .
Li1B O5B C92B C91B 151(3) . . . .
Li1B O4B C88B C87B -161(3) . . . .
Li1B O4B C85B C86 148(3) . . . .
O6 C93 C94 C95 -22(3) . . . .
C93 O6 C96 C95 -18(2) . . . .
C93 C94 C95 C96 10(3) . . . .
C94 C95 C96 O6 5(3) . . . .
C96 O6 C93 C94 22(2) . . . .
C80 O2 C77 C78 -41(3) . . . .
C77 O2 C80 C79 69(3) . . . .
C77 C78 C79 C80 41(3) . . . .
